data_1569915
loop_
_publ_author_name
'Stawski, Wojciech'
'Zhu, Yikun'
'Wei, Zheng'
'Petrukhina, Marina A.'
'Anderson, Harry L.'

_publ_section_title
;
 Crystallographic evidence for global aromaticity in the di-anion and
 tetra-anion of a cyclophane hydrocarbon.
;
_journal_issue 48
_journal_name_full 'Chemical science'
_journal_page_first 14109
_journal_page_last 14114
_journal_paper_doi 10.1039/d3sc04251k
_journal_volume 14
_journal_year 2023
_chemical_formula_moiety 'C64 H88 Li4 O8'
_chemical_formula_sum 'C64 H88 Li4 O8'
_chemical_formula_weight 1013.10
_space_group_crystal_system triclinic
_space_group_IT_number 2
_space_group_name_Hall '-P 1'
_space_group_name_H-M_alt 'P -1'
_atom_sites_solution_hydrogens geom
_atom_sites_solution_primary dual
_atom_sites_solution_secondary difmap
_audit_creation_date 2023-03-30
_audit_creation_method
;
Olex2 1.5
(compiled 2023.03.06 svn.rbb2c1857 for OlexSys, GUI svn.r6748)
;
_audit_update_record
;
2023-06-26 deposited with the CCDC.	2023-09-20 downloaded from the CCDC.
;
_cell_angle_alpha 89.457(2)
_cell_angle_beta 89.6290(10)
_cell_angle_gamma 76.211(2)
_cell_formula_units_Z 2
_cell_length_a 12.0087(15)
_cell_length_b 12.8316(16)
_cell_length_c 19.699(3)
_cell_measurement_reflns_used 9613
_cell_measurement_temperature 100(2)
_cell_measurement_theta_max 19.23
_cell_measurement_theta_min 2.28
_cell_volume 2947.8(7)
_computing_cell_refinement 'SAINT V8.38A (Bruker, 2018)'
_computing_data_collection 'APEX3 v.2017.3-0 (Bruker AXS Inc., 2017)'
_computing_data_reduction 'SAINT V8.38A (Bruker, 2018)'
_computing_molecular_graphics 'Olex2 1.5 (Dolomanov et al., 2009)'
_computing_publication_material 'Olex2 1.5 (Dolomanov et al., 2009)'
_computing_structure_refinement 'SHELXL-2019/2 (Sheldrick, 2019)'
_computing_structure_solution 'SHELXT 2018/2 (Sheldrick, 2018)'
_diffrn_ambient_temperature 100(2)
_diffrn_detector
;
DECTRIS PILATUS3 X 1M(CdTe) pixel array detector
;
_diffrn_detector_area_resol_mean 30
_diffrn_detector_type 'CMOS pixel array detector'
_diffrn_measured_fraction_theta_full 1.000
_diffrn_measured_fraction_theta_max 0.997
_diffrn_measurement_device_type 'Huber 4-circle diffractometer'
_diffrn_measurement_method 'phi rotation'
_diffrn_radiation_collimation '0.2 mm sinlge-pinhole'
_diffrn_radiation_monochromator 'Si(111) & Si(311)'
_diffrn_radiation_probe x-ray
_diffrn_radiation_type Synchrotron
_diffrn_radiation_wavelength 0.49594
_diffrn_reflns_av_R_equivalents 0.0950
_diffrn_reflns_av_unetI/netI 0.0618
_diffrn_reflns_Laue_measured_fraction_full 1.000
_diffrn_reflns_Laue_measured_fraction_max 0.997
_diffrn_reflns_limit_h_max 16
_diffrn_reflns_limit_h_min -16
_diffrn_reflns_limit_k_max 17
_diffrn_reflns_limit_k_min -17
_diffrn_reflns_limit_l_max 26
_diffrn_reflns_limit_l_min -26
_diffrn_reflns_number 147996
_diffrn_reflns_point_group_measured_fraction_full 1.000
_diffrn_reflns_point_group_measured_fraction_max 0.997
_diffrn_reflns_theta_full 17.311
_diffrn_reflns_theta_max 19.348
_diffrn_reflns_theta_min 1.140
_diffrn_source synchrotron
_diffrn_source_current 103.0
_diffrn_source_power 103.0
_diffrn_source_type 'Insertion Device, Station 15 ID-B, APS, Argonne Nat'l Lab'
_diffrn_source_voltage 1000.0
_diffrn_standards_number 0
_exptl_absorpt_coefficient_mu 0.039
_exptl_absorpt_correction_T_max 0.744354
_exptl_absorpt_correction_T_min 0.716827
_exptl_absorpt_correction_type multi-scan
_exptl_absorpt_process_details
;
TWINABS-2012/1 (Bruker, 2012) was used for absorption correction.
;
_exptl_crystal_colour black
_exptl_crystal_colour_primary black
_exptl_crystal_density_diffrn 1.141
_exptl_crystal_density_meas ?
_exptl_crystal_density_method none
_exptl_crystal_description block
_exptl_crystal_F_000 1096
_exptl_crystal_size_max 0.12
_exptl_crystal_size_mid 0.09
_exptl_crystal_size_min 0.06
_refine_diff_density_max 0.561
_refine_diff_density_min -0.381
_refine_diff_density_rms 0.078
_refine_ls_extinction_method none
_refine_ls_goodness_of_fit_ref 1.047
_refine_ls_hydrogen_treatment constr
_refine_ls_matrix_type full
_refine_ls_number_parameters 881
_refine_ls_number_reflns 14678
_refine_ls_number_restraints 711
_refine_ls_restrained_S_all 1.037
_refine_ls_R_factor_all 0.1205
_refine_ls_R_factor_gt 0.0889
_refine_ls_shift/su_max 0.000
_refine_ls_shift/su_mean 0.000
_refine_ls_structure_factor_coef Fsqd
_refine_ls_weighting_details 'w=1/[\s^2^(Fo^2^)+(0.1150P)^2^+3.1720P] where P=(Fo^2^+2Fc^2^)/3'
_refine_ls_weighting_scheme calc
_refine_ls_wR_factor_gt 0.2372
_refine_ls_wR_factor_ref 0.2628
_reflns_Friedel_coverage 0.000
_reflns_number_gt 11203
_reflns_number_total 14678
_reflns_threshold_expression 'I > 2\s(I)'
_cod_data_source_file d3sc04251k2.cif
_cod_data_source_block 6
_cod_depositor_comments
;
The following automatic conversions were performed:

data item '_exptl_crystal_density_meas' value 'not measured' was
changed to '?' -- the value is perceived as not measured.

Automatic conversion script
Id: cif_fix_values 8170 2020-07-09 18:12:32Z antanas 

 Adding full bibliography for 1569912--1569917.cif.
;
_cod_original_cell_volume 2947.7(6)
_cod_database_code 1569915
_shelx_shelxl_version_number 2019/2
_shelx_space_group_comment
;
The symmetry employed for this shelxl refinement is uniquely defined
by the following loop, which should always be used as a source of
symmetry information in preference to the above space-group names.
They are only intended as comments.
;
_shelx_estimated_absorpt_t_max 0.998
_shelx_estimated_absorpt_t_min 0.995
_olex2_refinement_description
;
1. Twinned data refinement
 Scales: 0.800(5)
 0.200(5)
2. Fixed Uiso
 At 1.2 times of:
  All C(H) groups, All C(H,H) groups, All C(H,H,H,H) groups
3. Restrained distances
 C57-C58 \\sim C57-C58X
 with sigma of 0.02
 C60-C59 \\sim C60-C59X
 with sigma of 0.02
 C58-C59 \\sim C58X-C59X
 with sigma of 0.02
 C57-C59 \\sim C57-C59X
 with sigma of 0.04
 C60-C58 \\sim C60-C58X
 with sigma of 0.04
 O2-C37 \\sim O2-C37X
 with sigma of 0.02
 O2-C40 \\sim O2-C40X
 with sigma of 0.02
 C37-C38 \\sim C37X-C38X
 with sigma of 0.02
 C40-C39 \\sim C40X-C39X
 with sigma of 0.02
 C38-C39 \\sim C38X-C39X
 with sigma of 0.02
 O2-C38 \\sim O2-C38X
 with sigma of 0.04
 O2-C39 \\sim O2-C39X
 with sigma of 0.04
 C37-C39 \\sim C37X-C39X
 with sigma of 0.04
 C40-C38 \\sim C40X-C38X
 with sigma of 0.04
 O1-C33 \\sim O1-C33X
 with sigma of 0.02
 O1-C36 \\sim O1-C36X
 with sigma of 0.02
 C33-C34 \\sim C33X-C34X
 with sigma of 0.02
 C36-C35 \\sim C36X-C35X
 with sigma of 0.02
 C34-C35 \\sim C34X-C35X
 with sigma of 0.02
 O1-C34 \\sim O1-C34X
 with sigma of 0.04
 O1-C35 \\sim O1-C35X
 with sigma of 0.04
 C33-C35 \\sim C33X-C35X
 with sigma of 0.04
 C36-C34 \\sim C36X-C34X
 with sigma of 0.04
 C42-C43 \\sim C42-C43X
 with sigma of 0.02
 C44-C43 \\sim C44-C43X
 with sigma of 0.02
 O6-C56 \\sim O6X-C56X
 with sigma of 0.02
 O6-C53 \\sim O6X-C53X
 with sigma of 0.02
 O6-Li3 \\sim O6X-Li3
 with sigma of 0.02
 C56-C55 \\sim C56X-C55X
 with sigma of 0.02
 C55-C54 \\sim C55X-C54X
 with sigma of 0.02
 C53-C54 \\sim C53X-C54X
 with sigma of 0.02
 O6-C55 \\sim O6X-C55X
 with sigma of 0.04
 O6-C54 \\sim O6X-C54X
 with sigma of 0.04
 C56-C53 \\sim C56X-C53X
 with sigma of 0.04
 C56-C54 \\sim C56X-C54X
 with sigma of 0.04
 C56-Li3 \\sim C56X-Li3
 with sigma of 0.04
 C55-C53 \\sim C55X-C53X
 with sigma of 0.04
 C53-Li3 \\sim C53X-Li3
 with sigma of 0.04
 O8-C61 \\sim O9-C61X
 with sigma of 0.02
 O8-C64 \\sim O9-C64X
 with sigma of 0.02
 O8-Li4 \\sim O9-Li4
 with sigma of 0.02
 C61-C62 \\sim C61X-C62X
 with sigma of 0.02
 C64-C63 \\sim C64X-C63X
 with sigma of 0.02
 C62-C63 \\sim C62X-C63X
 with sigma of 0.02
 O8-C62 \\sim O9-C62X
 with sigma of 0.04
 O8-C63 \\sim O9-C63X
 with sigma of 0.04
 C61-C64 \\sim C61X-C64X
 with sigma of 0.04
 C61-C63 \\sim C61X-C63X
 with sigma of 0.04
 C61-Li4 \\sim C61X-Li4
 with sigma of 0.04
 C64-C62 \\sim C64X-C62X
 with sigma of 0.04
 C64-Li4 \\sim C64X-Li4
 with sigma of 0.04
4. Uiso/Uaniso restraints and constraints
O7 \\sim C57 \\sim C60 \\sim C58 \\sim C59 \\sim C59X \\sim C58X: within 2A
with sigma of 0.01 and sigma for terminal atoms of 0.02 within 2A
O2 \\sim C37 \\sim C40 \\sim C38 \\sim C39 \\sim C37X \\sim C40X \\sim C39X
\\sim C38X: within 2A with sigma of 0.01 and sigma for terminal atoms of 0.02
within 2A
O1 \\sim C33 \\sim C36 \\sim C34 \\sim C35 \\sim C34X \\sim C35X \\sim C33X
\\sim C36X: within 2A with sigma of 0.01 and sigma for terminal atoms of 0.02
within 2A
C41 \\sim C42 \\sim C44 \\sim C43 \\sim C43X \\sim O3: within 2A with sigma of
0.01 and sigma for terminal atoms of 0.02 within 2A
O6 \\sim C56 \\sim C55 \\sim C53 \\sim C54 \\sim O6X \\sim C53X \\sim C54X
\\sim C56X \\sim C55X: within 2A with sigma of 0.01 and sigma for terminal
atoms of 0.02 within 2A
O8 \\sim C61 \\sim C64 \\sim C62 \\sim C63 \\sim O9 \\sim C61X \\sim C64X \\sim
C62X \\sim C63X: within 2A with sigma of 0.01 and sigma for terminal atoms of
0.02 within 2A
5. Others
 Sof(H57C)=Sof(H57D)=Sof(H60C)=Sof(H60D)=Sof(C59X)=Sof(H59C)=Sof(H59D)=
 Sof(C58X)=Sof(H58C)=Sof(H58D)=1-FVAR(1)
 Sof(H57A)=Sof(H57B)=Sof(H60A)=Sof(H60B)=Sof(C58)=Sof(H58A)=Sof(H58B)=Sof(C59)=
 Sof(H59A)=Sof(H59B)=FVAR(1)
 Sof(C37X)=Sof(H37C)=Sof(H37D)=Sof(C40X)=Sof(H40C)=Sof(H40D)=Sof(C39X)=
 Sof(H39C)=Sof(H39D)=Sof(C38X)=Sof(H38C)=Sof(H38D)=1-FVAR(2)
 Sof(C37)=Sof(H37A)=Sof(H37B)=Sof(C40)=Sof(H40A)=Sof(H40B)=Sof(C38)=Sof(H38A)=
 Sof(H38B)=Sof(C39)=Sof(H39A)=Sof(H39B)=FVAR(2)
 Sof(C34X)=Sof(H34C)=Sof(H34D)=Sof(C35X)=Sof(H35C)=Sof(H35D)=Sof(C33X)=
 Sof(H33C)=Sof(H33D)=Sof(C36X)=Sof(H36C)=Sof(H36D)=1-FVAR(3)
 Sof(C33)=Sof(H33A)=Sof(H33B)=Sof(C36)=Sof(H36A)=Sof(H36B)=Sof(C34)=Sof(H34A)=
 Sof(H34B)=Sof(C35)=Sof(H35A)=Sof(H35B)=FVAR(3)
 Sof(H42C)=Sof(H42D)=Sof(H44C)=Sof(H44D)=Sof(C43X)=Sof(H43C)=Sof(H43D)=1-FVAR(4)
 Sof(H42A)=Sof(H42B)=Sof(H44A)=Sof(H44B)=Sof(C43)=Sof(H43A)=Sof(H43B)=FVAR(4)
 Sof(O6X)=Sof(C53X)=Sof(H53C)=Sof(H53D)=Sof(C54X)=Sof(H54C)=Sof(H54D)=
 Sof(C56X)=Sof(H56C)=Sof(H56D)=Sof(C55X)=Sof(H55C)=Sof(H55D)=1-FVAR(5)
 Sof(O6)=Sof(C56)=Sof(H56A)=Sof(H56B)=Sof(C55)=Sof(H55A)=Sof(H55B)=Sof(C53)=
 Sof(H53A)=Sof(H53B)=Sof(C54)=Sof(H54A)=Sof(H54B)=FVAR(5)
 Sof(O9)=Sof(C61X)=Sof(H61C)=Sof(H61D)=Sof(C64X)=Sof(H64C)=Sof(H64D)=Sof(C62X)=
 Sof(H62C)=Sof(H62D)=Sof(C63X)=Sof(H63C)=Sof(H63D)=1-FVAR(6)
 Sof(O8)=Sof(C61)=Sof(H61A)=Sof(H61B)=Sof(C64)=Sof(H64A)=Sof(H64B)=Sof(C62)=
 Sof(H62A)=Sof(H62B)=Sof(C63)=Sof(H63A)=Sof(H63B)=FVAR(6)
6.a Secondary CH2 refined with riding coordinates:
 C61(H61A,H61B), C45(H45A,H45B), C41(H41A,H41B), C49(H49A,H49B), C48(H48A,
 H48B), C51(H51A,H51B), C57(H57A,H57B), C57(H57C,H57D), C60(H60A,H60B),
 C60(H60C,H60D), C50(H50A,H50B), C52(H52A,H52B), C64(H64A,H64B), C33(H33A,H33B),
  C62(H62A,H62B), C42(H42A,H42B), C42(H42C,H42D), C44(H44A,H44B), C44(H44C,
 H44D), C37(H37A,H37B), C56(H56A,H56B), C55(H55A,H55B), C36(H36A,H36B),
 C53(H53A,H53B), C46(H46A,H46B), C47(H47A,H47B), C63(H63A,H63B), C54(H54A,H54B),
  C40(H40A,H40B), C38(H38A,H38B), C39(H39A,H39B), C43(H43A,H43B), C34(H34A,
 H34B), C58(H58A,H58B), C35(H35A,H35B), C59(H59A,H59B), C59X(H59C,H59D),
 C58X(H58C,H58D), C37X(H37C,H37D), C40X(H40C,H40D), C39X(H39C,H39D), C38X(H38C,
 H38D), C34X(H34C,H34D), C35X(H35C,H35D), C33X(H33C,H33D), C36X(H36C,H36D),
 C43X(H43C,H43D), C53X(H53C,H53D), C54X(H54C,H54D), C56X(H56C,H56D), C55X(H55C,
 H55D), C61X(H61C,H61D), C64X(H64C,H64D), C62X(H62C,H62D), C63X(H63C,H63D)
6.b Aromatic/amide H refined with riding coordinates:
 C26(H26), C2(H2), C14(H14), C30(H30), C1(H1), C21(H21), C27(H27), C23(H23),
 C13(H13), C7(H7), C22(H22), C29(H29), C4(H4), C5(H5), C8(H8), C32(H32),
 C11(H11), C10(H10), C15(H15), C31(H31), C18(H18), C19(H19), C24(H24), C16(H16)
;
_olex2_submission_special_instructions 'No special instructions were received'

loop_
_space_group_symop_operation_xyz
'x, y, z'
'-x, -y, -z'

loop_
_atom_site_label
_atom_site_type_symbol
_atom_site_fract_x
_atom_site_fract_y
_atom_site_fract_z
_atom_site_U_iso_or_equiv
_atom_site_adp_type
_atom_site_occupancy
_atom_site_site_symmetry_order
_atom_site_calc_flag
_atom_site_refinement_flags_posn
_atom_site_refinement_flags_adp
_atom_site_refinement_flags_occupancy
_atom_site_disorder_assembly
_atom_site_disorder_group
O4 O 0.35674(16) 0.32058(14) 0.67617(10) 0.0318(4) Uani 1 1 d . . . . .
O5 O 1.17535(17) -0.10213(15) 0.90238(10) 0.0351(4) Uani 1 1 d . . . . .
O8 O 0.516(11) 0.7765(14) 0.786(6) 0.039(3) Uani 0.111(8) 1 d D U P A 1
O7 O 0.68255(17) 0.59636(16) 0.86109(11) 0.0361(4) Uani 1 1 d . U . . .
O1 O 0.85562(18) -0.12175(18) 0.62156(10) 0.0392(5) Uani 1 1 d D U . . .
O3 O 0.17186(18) 0.48978(16) 0.74473(12) 0.0409(5) Uani 1 1 d . U . . .
O2 O 1.09914(18) -0.13651(18) 0.57519(12) 0.0437(5) Uani 1 1 d D U . . .
O6 O 1.1569(5) 0.1284(3) 0.8615(2) 0.0493(14) Uani 0.895(8) 1 d D U P B 1
C26 C 0.5168(2) 0.3350(2) 0.81013(13) 0.0262(5) Uani 1 1 d . . . . .
H26 H 0.531679 0.337028 0.762769 0.031 Uiso 1 1 calc R U . . .
C2 C 0.7992(2) 0.0881(2) 0.86464(13) 0.0292(5) Uani 1 1 d . . . . .
H2 H 0.769095 0.161791 0.874444 0.035 Uiso 1 1 calc R U . . .
C14 C 0.9263(2) 0.1259(2) 0.67014(13) 0.0278(5) Uani 1 1 d . . . . .
H14 H 0.873141 0.090954 0.690724 0.033 Uiso 1 1 calc R U . . .
C9 C 1.0471(2) 0.0825(2) 0.68078(13) 0.0303(5) Uani 1 1 d . . . . .
C30 C 0.4414(2) 0.4197(2) 0.91516(14) 0.0333(6) Uani 1 1 d . . . . .
H30 H 0.403929 0.480829 0.940508 0.040 Uiso 1 1 calc R U . . .
C1 C 0.8917(2) 0.0605(2) 0.82147(13) 0.0281(5) Uani 1 1 d . . . . .
H1 H 0.924397 0.115642 0.803778 0.034 Uiso 1 1 calc R U . . .
C21 C 0.6419(2) 0.4722(2) 0.71633(13) 0.0283(5) Uani 1 1 d . . . . .
H21 H 0.653703 0.452040 0.762751 0.034 Uiso 1 1 calc R U . . .
C25 C 0.4593(2) 0.4323(2) 0.84350(13) 0.0284(5) Uani 1 1 d . . . . .
C6 C 0.9413(2) -0.0494(2) 0.80189(14) 0.0305(5) Uani 1 1 d . . . . .
C20 C 0.5294(2) 0.5300(2) 0.69504(14) 0.0299(5) Uani 1 1 d . . . . .
C3 C 0.7467(2) 0.0115(2) 0.89513(13) 0.0314(5) Uani 1 1 d . . . . .
C12 C 0.9575(3) 0.2732(2) 0.59782(13) 0.0335(6) Uani 1 1 d . . . . .
C27 C 0.5513(2) 0.2384(2) 0.84489(13) 0.0279(5) Uani 1 1 d . . . . .
H27 H 0.588466 0.176517 0.820194 0.034 Uiso 1 1 calc R U . . .
C23 C 0.4314(2) 0.5572(2) 0.73717(15) 0.0330(6) Uani 1 1 d . . . . .
H23 H 0.363371 0.596372 0.715805 0.040 Uiso 1 1 calc R U . . .
C13 C 0.8850(2) 0.2168(2) 0.63096(13) 0.0299(5) Uani 1 1 d . . . . .
H13 H 0.804453 0.242291 0.626153 0.036 Uiso 1 1 calc R U . . .
C17 C 0.7245(3) 0.4711(2) 0.60203(14) 0.0334(6) Uani 1 1 d . . . . .
C7 C 1.0328(2) -0.0803(2) 0.75585(15) 0.0345(6) Uani 1 1 d . . . . .
H7 H 1.057676 -0.154929 0.747022 0.041 Uiso 1 1 calc R U . . .
C28 C 0.5340(2) 0.2278(2) 0.91475(14) 0.0311(5) Uani 1 1 d . . . . .
C22 C 0.7334(2) 0.4449(2) 0.67178(13) 0.0303(5) Uani 1 1 d . . . . .
H22 H 0.805494 0.406777 0.688914 0.036 Uiso 1 1 calc R U . . .
C29 C 0.4761(2) 0.3235(2) 0.94809(14) 0.0347(6) Uani 1 1 d . . . . .
H29 H 0.460894 0.320254 0.995359 0.042 Uiso 1 1 calc R U . . .
C4 C 0.8019(2) -0.0973(2) 0.88084(15) 0.0343(6) Uani 1 1 d . . . . .
H4 H 0.774146 -0.152440 0.902765 0.041 Uiso 1 1 calc R U . . .
C5 C 0.8922(2) -0.1261(2) 0.83741(15) 0.0342(6) Uani 1 1 d . . . . .
H5 H 0.924247 -0.200329 0.830210 0.041 Uiso 1 1 calc R U . . .
C8 C 1.0945(2) -0.0103(2) 0.71984(15) 0.0344(6) Uani 1 1 d . . . . .
H8 H 1.175702 -0.029515 0.723206 0.041 Uiso 1 1 calc R U . . .
C61 C 0.434(8) 0.836(2) 0.739(5) 0.040(3) Uani 0.111(8) 1 d D U P A 1
H61A H 0.360740 0.813363 0.742130 0.047 Uiso 0.111(8) 1 calc R U P A 1
H61B H 0.463528 0.823358 0.691739 0.047 Uiso 0.111(8) 1 calc R U P A 1
C32 C 0.6488(2) 0.0358(2) 0.94131(14) 0.0351(6) Uani 1 1 d . . . . .
H32 H 0.641939 -0.023131 0.969266 0.042 Uiso 1 1 calc R U . . .
C11 C 1.0768(3) 0.2278(2) 0.60565(15) 0.0372(6) Uani 1 1 d . . . . .
H11 H 1.129276 0.261079 0.582834 0.045 Uiso 1 1 calc R U . . .
C10 C 1.1194(2) 0.1389(2) 0.64436(15) 0.0366(6) Uani 1 1 d . . . . .
H10 H 1.200191 0.112936 0.647449 0.044 Uiso 1 1 calc R U . . .
C15 C 0.9175(3) 0.3673(2) 0.55385(14) 0.0391(6) Uani 1 1 d . . . . .
H15 H 0.970377 0.375242 0.519209 0.047 Uiso 1 1 calc R U . . .
C31 C 0.5660(3) 0.1258(2) 0.95204(14) 0.0351(6) Uani 1 1 d . . . . .
H31 H 0.519890 0.122437 0.991010 0.042 Uiso 1 1 calc R U . . .
C18 C 0.6159(3) 0.5335(2) 0.58142(15) 0.0380(6) Uani 1 1 d . . . . .
H18 H 0.606515 0.557140 0.535516 0.046 Uiso 1 1 calc R U . . .
C19 C 0.5244(3) 0.5611(2) 0.62434(15) 0.0379(6) Uani 1 1 d . . . . .
H19 H 0.454035 0.602744 0.606913 0.045 Uiso 1 1 calc R U . . .
C24 C 0.4204(2) 0.5329(2) 0.80996(15) 0.0321(6) Uani 1 1 d . . . . .
H24 H 0.383129 0.591306 0.837594 0.038 Uiso 1 1 calc R U . . .
C16 C 0.8192(3) 0.4449(2) 0.55364(14) 0.0392(6) Uani 1 1 d . . . . .
H16 H 0.810095 0.490729 0.514876 0.047 Uiso 1 1 calc R U . . .
C45 C 0.4157(3) 0.2095(2) 0.67862(16) 0.0384(6) Uani 1 1 d . . . . .
H45A H 0.368747 0.164396 0.658097 0.046 Uiso 1 1 calc R U . . .
H45B H 0.433657 0.185504 0.726053 0.046 Uiso 1 1 calc R U . . .
C41 C 0.1210(3) 0.6017(2) 0.75566(17) 0.0390(6) Uani 1 1 d . U . . .
H41A H 0.177505 0.645000 0.746217 0.047 Uiso 1 1 calc R U . . .
H41B H 0.094508 0.613706 0.803268 0.047 Uiso 1 1 calc R U . . .
C49 C 1.1001(3) -0.0999(3) 0.96041(15) 0.0403(7) Uani 1 1 d . . . . .
H49A H 1.020888 -0.060818 0.949042 0.048 Uiso 1 1 calc R U . . .
H49B H 1.126853 -0.063934 0.999210 0.048 Uiso 1 1 calc R U . . .
C48 C 0.3728(3) 0.3570(2) 0.60827(15) 0.0395(6) Uani 1 1 d . . . . .
H48A H 0.370442 0.434603 0.607937 0.047 Uiso 1 1 calc R U . . .
H48B H 0.311832 0.344469 0.577988 0.047 Uiso 1 1 calc R U . . .
C51 C 1.2278(3) -0.2701(2) 0.95879(17) 0.0417(7) Uani 1 1 d . . . . .
H51A H 1.281618 -0.263360 0.995452 0.050 Uiso 1 1 calc R U . . .
H51B H 1.236057 -0.347013 0.948666 0.050 Uiso 1 1 calc R U . . .
C57 C 0.7918(3) 0.6078(3) 0.83528(17) 0.0437(7) Uani 1 1 d D U . . .
H57A H 0.787442 0.682660 0.820666 0.052 Uiso 0.600(9) 1 calc R U P C 1
H57B H 0.817151 0.559512 0.796367 0.052 Uiso 0.600(9) 1 calc R U P C 1
H57C H 0.794494 0.684258 0.836095 0.052 Uiso 0.400(9) 1 calc R U P C 2
H57D H 0.801586 0.583070 0.787680 0.052 Uiso 0.400(9) 1 calc R U P C 2
C60 C 0.7071(3) 0.5044(3) 0.90703(16) 0.0436(7) Uani 1 1 d D U . . .
H60A H 0.715602 0.436923 0.881393 0.052 Uiso 0.600(9) 1 calc R U P C 1
H60B H 0.644308 0.509562 0.940544 0.052 Uiso 0.600(9) 1 calc R U P C 1
H60C H 0.660071 0.453403 0.895441 0.052 Uiso 0.400(9) 1 calc R U P C 2
H60D H 0.690377 0.527689 0.954538 0.052 Uiso 0.400(9) 1 calc R U P C 2
C50 C 1.1045(3) -0.2154(3) 0.97764(17) 0.0448(7) Uani 1 1 d . . . . .
H50A H 1.048947 -0.243070 0.950373 0.054 Uiso 1 1 calc R U . . .
H50B H 1.089252 -0.224819 1.026491 0.054 Uiso 1 1 calc R U . . .
C52 C 1.2473(3) -0.2075(2) 0.89566(18) 0.0460(8) Uani 1 1 d . . . . .
H52A H 1.328745 -0.204410 0.892254 0.055 Uiso 1 1 calc R U . . .
H52B H 1.227010 -0.242227 0.854386 0.055 Uiso 1 1 calc R U . . .
C64 C 0.555(7) 0.850(2) 0.830(3) 0.042(3) Uani 0.111(8) 1 d D U P A 1
H64A H 0.639696 0.828411 0.834854 0.050 Uiso 0.111(8) 1 calc R U P A 1
H64B H 0.519847 0.851719 0.875483 0.050 Uiso 0.111(8) 1 calc R U P A 1
C33 C 0.7644(10) -0.1306(10) 0.6689(6) 0.041(2) Uani 0.570(17) 1 d D U P D 1
H33A H 0.701773 -0.064576 0.667444 0.049 Uiso 0.570(17) 1 calc R U P D 1
H33B H 0.794330 -0.141170 0.715835 0.049 Uiso 0.570(17) 1 calc R U P D 1
C62 C 0.415(3) 0.954(2) 0.756(2) 0.042(3) Uani 0.111(8) 1 d D U P A 1
H62A H 0.343807 0.979279 0.783291 0.050 Uiso 0.111(8) 1 calc R U P A 1
H62B H 0.409631 0.999255 0.714488 0.050 Uiso 0.111(8) 1 calc R U P A 1
C42 C 0.0204(3) 0.6330(3) 0.70741(18) 0.0445(7) Uani 1 1 d D U . . .
H42A H 0.023352 0.698696 0.681411 0.053 Uiso 0.865(8) 1 calc R U P E 1
H42B H -0.053335 0.645456 0.732382 0.053 Uiso 0.865(8) 1 calc R U P E 1
H42C H 0.043484 0.659025 0.663264 0.053 Uiso 0.135(8) 1 calc R U P E 2
H42D H -0.043069 0.688301 0.727192 0.053 Uiso 0.135(8) 1 calc R U P E 2
C44 C 0.0919(3) 0.4469(3) 0.7055(2) 0.0480(8) Uani 1 1 d D U . . .
H44A H 0.035208 0.424506 0.735500 0.058 Uiso 0.865(8) 1 calc R U P E 1
H44B H 0.132711 0.384251 0.678735 0.058 Uiso 0.865(8) 1 calc R U P E 1
H44C H 0.123739 0.427472 0.659580 0.058 Uiso 0.135(8) 1 calc R U P E 2
H44D H 0.079055 0.381267 0.727841 0.058 Uiso 0.135(8) 1 calc R U P E 2
C37 C 1.1326(5) -0.0703(12) 0.5234(7) 0.0465(12) Uani 0.854(7) 1 d D U P F 1
H37A H 1.102796 0.006649 0.533841 0.056 Uiso 0.854(7) 1 calc R U P F 1
H37B H 1.103136 -0.085079 0.478587 0.056 Uiso 0.854(7) 1 calc R U P F 1
C56 C 1.2073(10) 0.1423(4) 0.9264(4) 0.0512(17) Uani 0.895(8) 1 d D U P B 1
H56A H 1.289728 0.105474 0.926755 0.061 Uiso 0.895(8) 1 calc R U P B 1
H56B H 1.168267 0.112169 0.963490 0.061 Uiso 0.895(8) 1 calc R U P B 1
C55 C 1.1924(8) 0.2593(4) 0.9353(4) 0.0496(12) Uani 0.895(8) 1 d D U P B 1
H55A H 1.252421 0.275430 0.964848 0.060 Uiso 0.895(8) 1 calc R U P B 1
H55B H 1.115830 0.293258 0.954169 0.060 Uiso 0.895(8) 1 calc R U P B 1
C36 C 0.8556(10) -0.1962(9) 0.5668(5) 0.045(2) Uani 0.570(17) 1 d D U P D 1
H36A H 0.841961 -0.156867 0.523049 0.055 Uiso 0.570(17) 1 calc R U P D 1
H36B H 0.930887 -0.248424 0.564314 0.055 Uiso 0.570(17) 1 calc R U P D 1
C53 C 1.1451(5) 0.2257(3) 0.8224(2) 0.0495(11) Uani 0.895(8) 1 d D U P B 1
H53A H 1.063140 0.261806 0.816437 0.059 Uiso 0.895(8) 1 calc R U P B 1
H53B H 1.180755 0.209915 0.777013 0.059 Uiso 0.895(8) 1 calc R U P B 1
C46 C 0.5246(3) 0.2032(3) 0.6380(2) 0.0556(9) Uani 1 1 d . . . . .
H46A H 0.550576 0.132350 0.616123 0.067 Uiso 1 1 calc R U . . .
H46B H 0.586790 0.215931 0.667189 0.067 Uiso 1 1 calc R U . . .
C47 C 0.4893(4) 0.2926(3) 0.5850(2) 0.0581(10) Uani 1 1 d . . . . .
H47A H 0.545221 0.338140 0.583177 0.070 Uiso 1 1 calc R U . . .
H47B H 0.484245 0.262226 0.539397 0.070 Uiso 1 1 calc R U . . .
C63 C 0.521(3) 0.9569(18) 0.7971(17) 0.044(3) Uani 0.111(8) 1 d D U P A 1
H63A H 0.582891 0.969748 0.767129 0.053 Uiso 0.111(8) 1 calc R U P A 1
H63B H 0.503195 1.014169 0.831608 0.053 Uiso 0.111(8) 1 calc R U P A 1
C54 C 1.2051(4) 0.2950(3) 0.8617(2) 0.0485(10) Uani 0.895(8) 1 d D U P B 1
H54A H 1.167895 0.371985 0.855162 0.058 Uiso 0.895(8) 1 calc R U P B 1
H54B H 1.286787 0.282096 0.848354 0.058 Uiso 0.895(8) 1 calc R U P B 1
C40 C 1.1919(4) -0.2273(3) 0.5883(2) 0.0503(12) Uani 0.854(7) 1 d D U P F 1
H40A H 1.167298 -0.294827 0.581771 0.060 Uiso 0.854(7) 1 calc R U P F 1
H40B H 1.219518 -0.225729 0.635462 0.060 Uiso 0.854(7) 1 calc R U P F 1
C38 C 1.2616(4) -0.0997(4) 0.5238(3) 0.0514(12) Uani 0.854(7) 1 d D U P F 1
H38A H 1.292635 -0.061550 0.559853 0.062 Uiso 0.854(7) 1 calc R U P F 1
H38B H 1.293709 -0.084631 0.479311 0.062 Uiso 0.854(7) 1 calc R U P F 1
C39 C 1.2849(3) -0.2189(3) 0.5382(2) 0.0491(10) Uani 0.854(7) 1 d D U P F 1
H39A H 1.279033 -0.259332 0.496364 0.059 Uiso 0.854(7) 1 calc R U P F 1
H39B H 1.361879 -0.246110 0.558173 0.059 Uiso 0.854(7) 1 calc R U P F 1
C43 C 0.0351(3) 0.5360(3) 0.6603(2) 0.0444(10) Uani 0.865(8) 1 d D U P E 1
H43A H -0.039861 0.526642 0.644304 0.053 Uiso 0.865(8) 1 calc R U P E 1
H43B H 0.083872 0.542888 0.620547 0.053 Uiso 0.865(8) 1 calc R U P E 1
C34 C 0.7209(8) -0.2262(8) 0.6472(4) 0.0434(16) Uani 0.570(17) 1 d D U P D 1
H34A H 0.748113 -0.287834 0.678352 0.052 Uiso 0.570(17) 1 calc R U P D 1
H34B H 0.636013 -0.208417 0.646290 0.052 Uiso 0.570(17) 1 calc R U P D 1
C58 C 0.8727(6) 0.5765(6) 0.8951(4) 0.0494(16) Uani 0.600(9) 1 d D U P C 1
H58A H 0.881886 0.641123 0.919378 0.059 Uiso 0.600(9) 1 calc R U P C 1
H58B H 0.948981 0.535537 0.879556 0.059 Uiso 0.600(9) 1 calc R U P C 1
C35 C 0.7681(10) -0.2507(9) 0.5791(5) 0.0522(18) Uani 0.570(17) 1 d D U P D 1
H35A H 0.799645 -0.329014 0.574921 0.063 Uiso 0.570(17) 1 calc R U P D 1
H35B H 0.706576 -0.228253 0.545053 0.063 Uiso 0.570(17) 1 calc R U P D 1
Li2 Li 0.3366(4) 0.4287(4) 0.7491(3) 0.0344(10) Uani 1 1 d . . . . .
C59 C 0.8156(5) 0.5063(5) 0.9417(3) 0.0507(15) Uani 0.600(9) 1 d D U P C 1
H59A H 0.865054 0.432978 0.946305 0.061 Uiso 0.600(9) 1 calc R U P C 1
H59B H 0.800313 0.538279 0.987329 0.061 Uiso 0.600(9) 1 calc R U P C 1
Li3 Li 1.1091(4) 0.0031(4) 0.8329(3) 0.0382(11) Uani 1 1 d D . . . .
Li1 Li 0.9890(4) -0.0694(4) 0.6443(3) 0.0381(10) Uani 1 1 d . . . . .
Li4 Li 0.5538(4) 0.6237(4) 0.7972(3) 0.0377(10) Uani 1 1 d D . . . .
C59X C 0.8311(8) 0.4532(8) 0.8983(6) 0.062(2) Uani 0.400(9) 1 d D U P C 2
H59C H 0.842649 0.397751 0.862684 0.074 Uiso 0.400(9) 1 calc R U P C 2
H59D H 0.864127 0.419195 0.941345 0.074 Uiso 0.400(9) 1 calc R U P C 2
C58X C 0.8864(10) 0.5428(11) 0.8779(7) 0.065(3) Uani 0.400(9) 1 d D U P C 2
H58C H 0.902891 0.583338 0.917625 0.077 Uiso 0.400(9) 1 calc R U P C 2
H58D H 0.957605 0.516347 0.851272 0.077 Uiso 0.400(9) 1 calc R U P C 2
C37X C 1.130(3) -0.073(7) 0.521(4) 0.048(3) Uani 0.146(7) 1 d D U P F 2
H37C H 1.120375 0.002317 0.536214 0.057 Uiso 0.146(7) 1 calc R U P F 2
H37D H 1.081765 -0.073747 0.481215 0.057 Uiso 0.146(7) 1 calc R U P F 2
C40X C 1.2094(15) -0.205(2) 0.6016(15) 0.048(3) Uani 0.146(7) 1 d D U P F 2
H40C H 1.220173 -0.280086 0.585903 0.058 Uiso 0.146(7) 1 calc R U P F 2
H40D H 1.209908 -0.205295 0.651878 0.058 Uiso 0.146(7) 1 calc R U P F 2
C39X C 1.3037(16) -0.1555(19) 0.5732(11) 0.049(3) Uani 0.146(7) 1 d D U P F 2
H39C H 1.312786 -0.093667 0.600521 0.059 Uiso 0.146(7) 1 calc R U P F 2
H39D H 1.378174 -0.208758 0.569977 0.059 Uiso 0.146(7) 1 calc R U P F 2
C38X C 1.254(2) -0.121(3) 0.5045(11) 0.049(3) Uani 0.146(7) 1 d D U P F 2
H38C H 1.262264 -0.183104 0.473768 0.059 Uiso 0.146(7) 1 calc R U P F 2
H38D H 1.290882 -0.067408 0.483308 0.059 Uiso 0.146(7) 1 calc R U P F 2
C34X C 0.6916(11) -0.1899(13) 0.6370(6) 0.053(2) Uani 0.430(17) 1 d D U P D 2
H34C H 0.707201 -0.256194 0.665031 0.064 Uiso 0.430(17) 1 calc R U P D 2
H34D H 0.607973 -0.158041 0.637086 0.064 Uiso 0.430(17) 1 calc R U P D 2
C35X C 0.7332(10) -0.2134(11) 0.5682(6) 0.049(2) Uani 0.430(17) 1 d D U P D 2
H35C H 0.751597 -0.291810 0.560414 0.058 Uiso 0.430(17) 1 calc R U P D 2
H35D H 0.674071 -0.178296 0.535123 0.058 Uiso 0.430(17) 1 calc R U P D 2
C33X C 0.7558(14) -0.1110(15) 0.6642(9) 0.046(3) Uani 0.430(17) 1 d D U P D 2
H33C H 0.707435 -0.036894 0.661800 0.056 Uiso 0.430(17) 1 calc R U P D 2
H33D H 0.778301 -0.128271 0.711993 0.056 Uiso 0.430(17) 1 calc R U P D 2
C36X C 0.8337(11) -0.1735(11) 0.5602(6) 0.039(2) Uani 0.430(17) 1 d D U P D 2
H36C H 0.823209 -0.121511 0.521915 0.047 Uiso 0.430(17) 1 calc R U P D 2
H36D H 0.900124 -0.233418 0.549563 0.047 Uiso 0.430(17) 1 calc R U P D 2
C43X C -0.0122(15) 0.5242(12) 0.7004(15) 0.046(3) Uani 0.135(8) 1 d D U P E 2
H43C H -0.065585 0.514413 0.737085 0.055 Uiso 0.135(8) 1 calc R U P E 2
H43D H -0.048863 0.519617 0.656050 0.055 Uiso 0.135(8) 1 calc R U P E 2
O6X O 1.136(6) 0.131(2) 0.870(2) 0.049(3) Uani 0.105(8) 1 d D U P B 2
C53X C 1.107(4) 0.229(2) 0.8318(17) 0.049(3) Uani 0.105(8) 1 d D U P B 2
H53C H 1.026705 0.244323 0.815938 0.059 Uiso 0.105(8) 1 calc R U P B 2
H53D H 1.158305 0.226613 0.791970 0.059 Uiso 0.105(8) 1 calc R U P B 2
C54X C 1.122(3) 0.3112(19) 0.8793(16) 0.051(3) Uani 0.105(8) 1 d D U P B 2
H54C H 1.047847 0.347827 0.899505 0.061 Uiso 0.105(8) 1 calc R U P B 2
H54D H 1.155159 0.365528 0.855576 0.061 Uiso 0.105(8) 1 calc R U P B 2
C56X C 1.194(10) 0.143(3) 0.932(3) 0.050(3) Uani 0.105(8) 1 d D U P B 2
H56C H 1.270668 0.093019 0.932399 0.060 Uiso 0.105(8) 1 calc R U P B 2
H56D H 1.149329 0.126300 0.971081 0.060 Uiso 0.105(8) 1 calc R U P B 2
C55X C 1.204(8) 0.255(3) 0.935(4) 0.051(3) Uani 0.105(8) 1 d D U P B 2
H55C H 1.283974 0.259486 0.925083 0.061 Uiso 0.105(8) 1 calc R U P B 2
H55D H 1.180852 0.286044 0.979806 0.061 Uiso 0.105(8) 1 calc R U P B 2
O9 O 0.5072(12) 0.7761(2) 0.7874(7) 0.0362(12) Uani 0.889(8) 1 d D U P A 2
C61X C 0.4244(9) 0.8294(3) 0.7376(5) 0.0355(10) Uani 0.889(8) 1 d D U P A 2
H61C H 0.346373 0.822618 0.749933 0.043 Uiso 0.889(8) 1 calc R U P A 2
H61D H 0.444197 0.798449 0.692001 0.043 Uiso 0.889(8) 1 calc R U P A 2
C64X C 0.5383(7) 0.8555(3) 0.8302(4) 0.0437(13) Uani 0.889(8) 1 d D U P A 2
H64C H 0.617673 0.860623 0.820185 0.052 Uiso 0.889(8) 1 calc R U P A 2
H64D H 0.533210 0.835936 0.878631 0.052 Uiso 0.889(8) 1 calc R U P A 2
C62X C 0.4314(4) 0.9464(3) 0.7390(2) 0.0425(11) Uani 0.889(8) 1 d D U P A 2
H62C H 0.358275 0.995280 0.724805 0.051 Uiso 0.889(8) 1 calc R U P A 2
H62D H 0.494423 0.958901 0.709767 0.051 Uiso 0.889(8) 1 calc R U P A 2
C63X C 0.4559(4) 0.9592(3) 0.8150(2) 0.0484(10) Uani 0.889(8) 1 d D U P A 2
H63C H 0.490659 1.020751 0.822422 0.058 Uiso 0.889(8) 1 calc R U P A 2
H63D H 0.385296 0.968315 0.842769 0.058 Uiso 0.889(8) 1 calc R U P A 2

loop_
_atom_site_aniso_label
_atom_site_aniso_U_11
_atom_site_aniso_U_22
_atom_site_aniso_U_33
_atom_site_aniso_U_23
_atom_site_aniso_U_13
_atom_site_aniso_U_12
O4 0.0330(10) 0.0251(9) 0.0347(10) 0.0018(7) 0.0027(7) -0.0021(7)
O5 0.0377(10) 0.0259(9) 0.0383(10) 0.0013(7) 0.0001(8) -0.0009(8)
O8 0.036(5) 0.026(5) 0.054(5) 0.005(5) -0.006(5) -0.005(5)
O7 0.0315(10) 0.0311(10) 0.0432(11) 0.0007(8) -0.0004(8) -0.0028(8)
O1 0.0360(10) 0.0476(12) 0.0369(10) -0.0132(9) 0.0081(8) -0.0156(9)
O3 0.0341(10) 0.0254(10) 0.0604(13) -0.0077(9) -0.0084(9) -0.0009(8)
O2 0.0361(11) 0.0472(12) 0.0476(12) -0.0143(9) 0.0124(9) -0.0092(9)
O6 0.071(3) 0.0324(12) 0.0476(19) 0.0080(11) -0.025(2) -0.0177(14)
C26 0.0254(11) 0.0246(12) 0.0277(11) -0.0006(9) 0.0021(9) -0.0042(9)
C2 0.0317(13) 0.0232(12) 0.0303(12) 0.0041(9) -0.0051(10) -0.0018(10)
C14 0.0262(12) 0.0274(12) 0.0299(12) -0.0059(9) 0.0051(9) -0.0063(10)
C9 0.0278(12) 0.0303(13) 0.0325(13) -0.0108(10) 0.0054(10) -0.0059(10)
C30 0.0308(13) 0.0319(13) 0.0357(14) -0.0080(10) 0.0080(10) -0.0048(11)
C1 0.0310(12) 0.0233(12) 0.0288(12) 0.0036(9) -0.0036(9) -0.0043(10)
C21 0.0325(13) 0.0228(11) 0.0288(12) 0.0004(9) -0.0005(9) -0.0053(10)
C25 0.0240(11) 0.0254(12) 0.0352(13) -0.0007(9) 0.0038(9) -0.0047(9)
C6 0.0314(13) 0.0235(12) 0.0349(13) 0.0007(9) -0.0094(10) -0.0033(10)
C20 0.0338(13) 0.0192(11) 0.0366(13) 0.0041(9) -0.0030(10) -0.0062(10)
C3 0.0322(13) 0.0303(13) 0.0307(13) 0.0079(10) -0.0053(10) -0.0060(10)
C12 0.0431(15) 0.0309(13) 0.0283(12) -0.0076(10) 0.0098(11) -0.0123(11)
C27 0.0259(12) 0.0238(12) 0.0327(13) -0.0003(9) 0.0012(9) -0.0032(9)
C23 0.0287(13) 0.0193(11) 0.0486(16) 0.0046(10) -0.0023(11) -0.0014(10)
C13 0.0300(12) 0.0299(13) 0.0295(12) -0.0064(10) 0.0048(10) -0.0061(10)
C17 0.0416(15) 0.0275(13) 0.0330(13) 0.0033(10) 0.0016(11) -0.0123(11)
C7 0.0340(14) 0.0226(12) 0.0438(15) -0.0066(10) -0.0062(11) -0.0005(10)
C28 0.0280(12) 0.0309(13) 0.0340(13) 0.0034(10) 0.0027(10) -0.0064(10)
C22 0.0335(13) 0.0246(12) 0.0325(13) -0.0010(9) -0.0002(10) -0.0062(10)
C29 0.0325(13) 0.0420(15) 0.0297(13) -0.0008(11) 0.0074(10) -0.0089(12)
C4 0.0362(14) 0.0276(13) 0.0403(14) 0.0099(10) -0.0112(11) -0.0104(11)
C5 0.0374(14) 0.0219(12) 0.0418(15) 0.0028(10) -0.0110(11) -0.0043(10)
C8 0.0236(12) 0.0323(14) 0.0445(15) -0.0095(11) -0.0014(10) -0.0009(10)
C61 0.031(5) 0.028(5) 0.058(5) 0.007(5) -0.004(5) -0.004(5)
C32 0.0368(14) 0.0352(14) 0.0339(13) 0.0116(11) -0.0042(11) -0.0103(12)
C11 0.0393(15) 0.0400(15) 0.0373(14) -0.0151(11) 0.0159(11) -0.0189(12)
C10 0.0303(13) 0.0413(16) 0.0400(15) -0.0117(12) 0.0058(11) -0.0118(12)
C15 0.0518(17) 0.0376(15) 0.0307(13) -0.0034(11) 0.0145(12) -0.0166(13)
C31 0.0382(14) 0.0388(15) 0.0291(13) 0.0059(10) 0.0040(10) -0.0112(12)
C18 0.0476(16) 0.0349(15) 0.0335(14) 0.0116(11) -0.0048(12) -0.0140(13)
C19 0.0396(15) 0.0309(14) 0.0429(16) 0.0140(11) -0.0073(12) -0.0085(12)
C24 0.0276(12) 0.0219(12) 0.0440(15) -0.0061(10) 0.0059(10) -0.0006(10)
C16 0.0559(18) 0.0349(15) 0.0296(13) 0.0025(11) 0.0053(12) -0.0170(13)
C45 0.0433(16) 0.0233(13) 0.0463(16) 0.0000(11) -0.0032(12) -0.0034(11)
C41 0.0328(14) 0.0300(13) 0.0511(16) -0.0104(12) 0.0040(12) -0.0012(11)
C49 0.0345(14) 0.0434(16) 0.0371(15) -0.0082(12) -0.0005(11) 0.0026(12)
C48 0.0465(17) 0.0351(15) 0.0366(15) 0.0036(11) 0.0010(12) -0.0093(13)
C51 0.0424(16) 0.0299(14) 0.0487(17) 0.0056(12) 0.0079(13) -0.0008(12)
C57 0.0414(16) 0.0413(16) 0.0502(17) 0.0036(13) 0.0010(13) -0.0138(13)
C60 0.0432(16) 0.0492(17) 0.0381(15) 0.0113(13) 0.0034(12) -0.0109(14)
C50 0.0385(16) 0.0555(19) 0.0423(16) 0.0045(14) 0.0058(13) -0.0152(14)
C52 0.0450(17) 0.0321(15) 0.0528(18) 0.0082(13) 0.0157(14) 0.0062(13)
C64 0.038(5) 0.026(5) 0.060(5) 0.000(5) -0.004(5) -0.006(5)
C33 0.027(3) 0.052(4) 0.042(3) -0.011(3) 0.009(3) -0.006(3)
C62 0.034(5) 0.026(5) 0.066(5) 0.007(5) -0.001(5) -0.008(4)
C42 0.0366(15) 0.0342(15) 0.0595(19) -0.0027(13) -0.0012(13) -0.0021(12)
C44 0.0376(15) 0.0323(15) 0.073(2) -0.0099(14) -0.0091(14) -0.0055(12)
C37 0.047(2) 0.049(2) 0.0344(19) -0.0030(18) 0.0012(16) 0.0060(18)
C56 0.065(4) 0.050(2) 0.041(2) -0.0002(15) -0.017(2) -0.0163(18)
C55 0.055(3) 0.057(2) 0.0445(18) -0.0089(16) 0.0088(17) -0.0272(19)
C36 0.047(4) 0.054(4) 0.038(3) -0.014(3) 0.007(3) -0.017(3)
C53 0.065(3) 0.0332(17) 0.053(2) 0.0102(14) -0.0146(19) -0.0183(17)
C46 0.0436(18) 0.056(2) 0.058(2) -0.0151(16) 0.0030(15) 0.0069(16)
C47 0.064(2) 0.0413(18) 0.066(2) -0.0031(16) 0.0298(19) -0.0077(16)
C63 0.036(5) 0.029(4) 0.066(5) 0.002(4) -0.002(5) -0.008(4)
C54 0.057(2) 0.0423(19) 0.051(2) 0.0021(15) -0.0051(16) -0.0228(16)
C40 0.063(2) 0.034(2) 0.050(2) -0.0019(16) 0.0166(19) -0.0038(17)
C38 0.044(2) 0.054(3) 0.054(2) -0.0006(19) 0.0139(19) -0.0070(18)
C39 0.0389(18) 0.050(2) 0.049(2) 0.0036(16) 0.0068(15) 0.0080(16)
C43 0.0406(19) 0.0401(19) 0.053(2) -0.0036(15) -0.0059(16) -0.0113(15)
C34 0.036(3) 0.048(4) 0.046(3) 0.002(3) 0.009(2) -0.009(3)
C58 0.039(3) 0.045(3) 0.064(4) 0.009(3) -0.002(3) -0.010(2)
C35 0.056(4) 0.052(4) 0.054(3) -0.008(3) 0.004(3) -0.024(3)
Li2 0.033(2) 0.027(2) 0.041(2) -0.0011(18) -0.0003(19) -0.0019(18)
C59 0.049(3) 0.046(3) 0.060(3) 0.018(2) -0.011(2) -0.019(2)
Li3 0.039(3) 0.029(2) 0.043(3) -0.0015(19) -0.007(2) -0.002(2)
Li1 0.034(2) 0.038(3) 0.042(3) -0.011(2) 0.0049(19) -0.007(2)
Li4 0.038(2) 0.027(2) 0.046(3) -0.0009(19) -0.002(2) -0.0036(19)
C59X 0.055(4) 0.056(4) 0.063(4) 0.022(3) 0.007(3) 0.008(3)
C58X 0.051(4) 0.066(5) 0.069(5) 0.017(4) 0.005(4) -0.002(4)
C37X 0.043(5) 0.051(5) 0.043(5) -0.005(5) 0.008(5) 0.000(5)
C40X 0.049(5) 0.040(5) 0.050(5) -0.005(5) 0.014(5) -0.001(5)
C39X 0.045(5) 0.046(5) 0.050(5) -0.003(4) 0.013(4) 0.000(4)
C38X 0.044(5) 0.054(5) 0.043(5) -0.003(5) 0.009(5) 0.001(4)
C34X 0.044(4) 0.063(5) 0.056(4) -0.010(4) 0.008(3) -0.019(4)
C35X 0.044(4) 0.053(4) 0.051(4) -0.010(3) -0.008(3) -0.015(3)
C33X 0.033(4) 0.057(5) 0.049(4) -0.009(4) 0.008(3) -0.009(4)
C36X 0.042(4) 0.045(4) 0.035(4) -0.010(3) 0.004(3) -0.020(4)
C43X 0.039(5) 0.039(5) 0.060(6) -0.005(5) 0.000(5) -0.010(5)
O6X 0.066(5) 0.038(5) 0.045(5) 0.007(4) -0.016(5) -0.017(5)
C53X 0.063(5) 0.037(5) 0.050(5) 0.006(5) -0.014(5) -0.020(5)
C54X 0.060(5) 0.045(5) 0.052(5) 0.003(5) -0.003(5) -0.022(5)
C56X 0.064(5) 0.046(5) 0.044(5) 0.001(5) -0.011(5) -0.018(5)
C55X 0.060(5) 0.050(5) 0.047(5) -0.001(5) -0.004(5) -0.023(5)
O9 0.033(3) 0.0227(11) 0.0509(14) 0.0024(10) -0.0086(18) -0.0030(10)
C61X 0.028(2) 0.0269(15) 0.0513(18) 0.0098(14) -0.0058(14) -0.0065(14)
C64X 0.045(3) 0.0287(16) 0.058(2) -0.0010(15) -0.008(2) -0.0103(16)
C62X 0.0274(17) 0.0275(16) 0.071(3) 0.0129(16) -0.0030(17) -0.0043(13)
C63X 0.041(2) 0.0260(15) 0.078(2) -0.0048(15) 0.0023(18) -0.0079(14)

loop_
_atom_type_symbol
_atom_type_description
_atom_type_scat_dispersion_real
_atom_type_scat_dispersion_imag
_atom_type_scat_source
C C 0.0007 0.0007 'International Tables Vol C Tables 4.2.6.8 and 6.1.1.4'
H H 0.0000 0.0000 'International Tables Vol C Tables 4.2.6.8 and 6.1.1.4'
Li Li 0.0002 0.0000 'International Tables Vol C Tables 4.2.6.8 and 6.1.1.4'
O O 0.0039 0.0027 'International Tables Vol C Tables 4.2.6.8 and 6.1.1.4'

loop_
_geom_angle_atom_site_label_1
_geom_angle_atom_site_label_2
_geom_angle_atom_site_label_3
_geom_angle
_geom_angle_site_symmetry_1
_geom_angle_site_symmetry_3
_geom_angle_publ_flag
C45 O4 C48 106.0(2) . . ?
C45 O4 Li2 128.7(2) . . ?
C48 O4 Li2 116.9(2) . . ?
C49 O5 Li3 112.6(2) . . ?
C52 O5 C49 109.2(2) . . ?
C52 O5 Li3 130.0(2) . . ?
C61 O8 C64 109.5(16) . . ?
C61 O8 Li4 125(2) . . ?
C64 O8 Li4 125(2) . . ?
C57 O7 C60 106.3(2) . . ?
C57 O7 Li4 117.1(2) . . ?
C60 O7 Li4 122.7(2) . . ?
C33 O1 Li1 125.0(5) . . ?
C36 O1 C33 107.8(6) . . ?
C36 O1 Li1 122.7(5) . . ?
C33X O1 Li1 124.6(7) . . ?
C33X O1 C36X 107.1(9) . . ?
C36X O1 Li1 128.3(5) . . ?
C41 O3 C44 107.6(2) . . ?
C41 O3 Li2 122.9(2) . . ?
C44 O3 Li2 125.1(2) . . ?
C37 O2 Li1 119.0(6) . . ?
C40 O2 C37 109.5(4) . . ?
C40 O2 Li1 123.4(3) . . ?
C37X O2 Li1 120(4) . . ?
C37X O2 C40X 105.9(15) . . ?
C40X O2 Li1 115.4(12) . . ?
C56 O6 Li3 126.0(3) . . ?
C53 O6 C56 108.6(3) . . ?
C53 O6 Li3 125.3(3) . . ?
C25 C26 H26 119.0 . . ?
C25 C26 Li2 68.06(18) . . ?
C27 C26 H26 119.0 . . ?
C27 C26 C25 122.0(2) . . ?
C27 C26 Li2 134.4(2) . . ?
Li2 C26 H26 70.3 . . ?
C1 C2 H2 118.6 . . ?
C1 C2 C3 122.9(2) . . ?
C3 C2 H2 118.6 . . ?
C9 C14 H14 118.9 . . ?
C9 C14 Li1 66.88(18) . . ?
C13 C14 H14 118.9 . . ?
C13 C14 C9 122.2(2) . . ?
C13 C14 Li1 133.7(2) . . ?
Li1 C14 H14 72.0 . . ?
C14 C9 C10 113.9(3) . . ?
C14 C9 Li1 78.65(19) . . ?
C8 C9 C14 124.9(2) . . ?
C8 C9 C10 121.1(3) . . ?
C8 C9 Li1 67.1(2) . . ?
C10 C9 Li1 126.7(2) . . ?
C25 C30 H30 118.7 . . ?
C29 C30 H30 118.7 . . ?
C29 C30 C25 122.6(2) . . ?
C2 C1 H1 118.7 . . ?
C2 C1 C6 122.6(2) . . ?
C2 C1 Li3 136.6(2) . . ?
C6 C1 H1 118.7 . . ?
C6 C1 Li3 65.72(18) . . ?
Li3 C1 H1 70.8 . . ?
C20 C21 H21 118.8 . . ?
C20 C21 Li4 67.87(18) . . ?
C22 C21 H21 118.8 . . ?
C22 C21 C20 122.5(2) . . ?
C22 C21 Li4 138.8(2) . . ?
Li4 C21 H21 67.0 . . ?
C26 C25 C30 114.1(2) . . ?
C26 C25 Li2 78.00(19) . . ?
C30 C25 Li2 130.9(2) . . ?
C24 C25 C26 124.2(2) . . ?
C24 C25 C30 121.6(2) . . ?
C24 C25 Li2 65.71(19) . . ?
C1 C6 Li3 80.23(19) . . ?
C7 C6 C1 124.2(2) . . ?
C7 C6 C5 122.4(2) . . ?
C7 C6 Li3 65.7(2) . . ?
C5 C6 C1 113.3(2) . . ?
C5 C6 Li3 125.9(2) . . ?
C21 C20 C19 113.3(2) . . ?
C21 C20 Li4 78.48(19) . . ?
C23 C20 C21 125.5(2) . . ?
C23 C20 C19 121.2(2) . . ?
C23 C20 Li4 65.0(2) . . ?
C19 C20 Li4 132.3(2) . . ?
C2 C3 C4 114.6(2) . . ?
C2 C3 C32 125.4(2) . . ?
C4 C3 C32 119.9(2) . . ?
C13 C12 C11 115.1(3) . . ?
C13 C12 C15 124.6(3) . . ?
C11 C12 C15 120.2(3) . . ?
C26 C27 H27 118.5 . . ?
C26 C27 C28 123.1(2) . . ?
C28 C27 H27 118.5 . . ?
C20 C23 H23 115.6 . . ?
C20 C23 C24 128.7(2) . . ?
C20 C23 Li2 114.6(2) . . ?
C20 C23 Li4 79.8(2) . . ?
C24 C23 H23 115.6 . . ?
C24 C23 Li2 70.4(2) . . ?
C24 C23 Li4 70.0(2) . . ?
Li2 C23 H23 84.7 . . ?
Li4 C23 H23 127.0 . . ?
Li4 C23 Li2 137.4(2) . . ?
C14 C13 C12 122.9(3) . . ?
C14 C13 H13 118.6 . . ?
C12 C13 H13 118.6 . . ?
C22 C17 C18 114.9(3) . . ?
C22 C17 C16 124.6(3) . . ?
C18 C17 C16 120.4(3) . . ?
C6 C7 H7 116.3 . . ?
C6 C7 C8 127.3(2) . . ?
C6 C7 Li3 78.6(2) . . ?
C6 C7 Li1 117.0(2) . . ?
C8 C7 H7 116.3 . . ?
C8 C7 Li3 72.7(2) . . ?
C8 C7 Li1 69.2(2) . . ?
Li3 C7 H7 123.9 . . ?
Li3 C7 Li1 140.3(2) . . ?
Li1 C7 H7 83.7 . . ?
C27 C28 C29 115.3(2) . . ?
C27 C28 C31 124.0(2) . . ?
C29 C28 C31 120.7(2) . . ?
C21 C22 C17 123.0(3) . . ?
C21 C22 H22 118.5 . . ?
C17 C22 H22 118.5 . . ?
C30 C29 C28 122.9(2) . . ?
C30 C29 H29 118.6 . . ?
C28 C29 H29 118.6 . . ?
C3 C4 H4 118.4 . . ?
C5 C4 C3 123.3(3) . . ?
C5 C4 H4 118.4 . . ?
C6 C5 H5 118.5 . . ?
C4 C5 C6 123.0(2) . . ?
C4 C5 H5 118.5 . . ?
C9 C8 C7 127.6(2) . . ?
C9 C8 H8 116.2 . . ?
C9 C8 Li3 119.6(2) . . ?
C9 C8 Li1 76.9(2) . . ?
C7 C8 H8 116.2 . . ?
C7 C8 Li3 68.7(2) . . ?
C7 C8 Li1 72.5(2) . . ?
Li3 C8 H8 81.5 . . ?
Li1 C8 H8 126.6 . . ?
Li1 C8 Li3 139.7(2) . . ?
O8 C61 H61A 110.2 . . ?
O8 C61 H61B 110.2 . . ?
O8 C61 C62 107.4(18) . . ?
H61A C61 H61B 108.5 . . ?
C62 C61 H61A 110.2 . . ?
C62 C61 H61B 110.2 . . ?
C3 C32 H32 113.8 . . ?
C31 C32 C3 132.4(3) . . ?
C31 C32 H32 113.8 . . ?
C12 C11 H11 118.5 . . ?
C10 C11 C12 123.1(3) . . ?
C10 C11 H11 118.5 . . ?
C9 C10 H10 118.6 . . ?
C11 C10 C9 122.8(3) . . ?
C11 C10 H10 118.6 . . ?
C12 C15 H15 114.2 . . ?
C16 C15 C12 131.7(3) . . ?
C16 C15 H15 114.2 . . ?
C28 C31 H31 114.0 . . ?
C32 C31 C28 131.9(3) . . ?
C32 C31 H31 114.0 . . ?
C17 C18 H18 118.4 . . ?
C19 C18 C17 123.1(3) . . ?
C19 C18 H18 118.4 . . ?
C20 C19 H19 118.5 . . ?
C18 C19 C20 123.0(3) . . ?
C18 C19 H19 118.5 . . ?
C25 C24 C23 127.5(2) . . ?
C25 C24 H24 116.3 . . ?
C25 C24 Li2 78.6(2) . . ?
C25 C24 Li4 113.9(2) . . ?
C23 C24 H24 116.3 . . ?
C23 C24 Li2 70.8(2) . . ?
C23 C24 Li4 71.1(2) . . ?
Li2 C24 H24 126.5 . . ?
Li4 C24 H24 84.8 . . ?
Li4 C24 Li2 138.7(2) . . ?
C17 C16 H16 114.1 . . ?
C15 C16 C17 131.7(3) . . ?
C15 C16 H16 114.1 . . ?
O4 C45 H45A 110.8 . . ?
O4 C45 H45B 110.8 . . ?
O4 C45 C46 104.8(2) . . ?
H45A C45 H45B 108.9 . . ?
C46 C45 H45A 110.8 . . ?
C46 C45 H45B 110.8 . . ?
O3 C41 H41A 110.4 . . ?
O3 C41 H41B 110.4 . . ?
O3 C41 C42 106.7(2) . . ?
H41A C41 H41B 108.6 . . ?
C42 C41 H41A 110.4 . . ?
C42 C41 H41B 110.4 . . ?
O5 C49 H49A 110.5 . . ?
O5 C49 H49B 110.5 . . ?
O5 C49 C50 105.9(2) . . ?
H49A C49 H49B 108.7 . . ?
C50 C49 H49A 110.5 . . ?
C50 C49 H49B 110.5 . . ?
O4 C48 H48A 110.5 . . ?
O4 C48 H48B 110.5 . . ?
O4 C48 C47 106.3(3) . . ?
H48A C48 H48B 108.7 . . ?
C47 C48 H48A 110.5 . . ?
C47 C48 H48B 110.5 . . ?
H51A C51 H51B 109.2 . . ?
C50 C51 H51A 111.4 . . ?
C50 C51 H51B 111.4 . . ?
C52 C51 H51A 111.4 . . ?
C52 C51 H51B 111.4 . . ?
C52 C51 C50 102.0(2) . . ?
O7 C57 H57A 110.9 . . ?
O7 C57 H57B 110.9 . . ?
O7 C57 H57C 109.7 . . ?
O7 C57 H57D 109.7 . . ?
O7 C57 C58 104.1(3) . . ?
O7 C57 C58X 109.8(5) . . ?
H57A C57 H57B 109.0 . . ?
H57C C57 H57D 108.2 . . ?
C58 C57 H57A 110.9 . . ?
C58 C57 H57B 110.9 . . ?
C58X C57 H57C 109.7 . . ?
C58X C57 H57D 109.7 . . ?
O7 C60 H60A 110.4 . . ?
O7 C60 H60B 110.4 . . ?
O7 C60 H60C 110.5 . . ?
O7 C60 H60D 110.5 . . ?
O7 C60 C59 106.4(3) . . ?
O7 C60 C59X 106.1(4) . . ?
H60A C60 H60B 108.6 . . ?
H60C C60 H60D 108.7 . . ?
C59 C60 H60A 110.4 . . ?
C59 C60 H60B 110.4 . . ?
C59X C60 H60C 110.5 . . ?
C59X C60 H60D 110.5 . . ?
C49 C50 C51 101.7(2) . . ?
C49 C50 H50A 111.4 . . ?
C49 C50 H50B 111.4 . . ?
C51 C50 H50A 111.4 . . ?
C51 C50 H50B 111.4 . . ?
H50A C50 H50B 109.3 . . ?
O5 C52 C51 106.6(2) . . ?
O5 C52 H52A 110.4 . . ?
O5 C52 H52B 110.4 . . ?
C51 C52 H52A 110.4 . . ?
C51 C52 H52B 110.4 . . ?
H52A C52 H52B 108.6 . . ?
O8 C64 H64A 110.4 . . ?
O8 C64 H64B 110.4 . . ?
O8 C64 C63 106.6(19) . . ?
H64A C64 H64B 108.6 . . ?
C63 C64 H64A 110.4 . . ?
C63 C64 H64B 110.4 . . ?
O1 C33 H33A 110.4 . . ?
O1 C33 H33B 110.4 . . ?
O1 C33 C34 106.8(6) . . ?
H33A C33 H33B 108.6 . . ?
C34 C33 H33A 110.4 . . ?
C34 C33 H33B 110.4 . . ?
C61 C62 H62A 111.3 . . ?
C61 C62 H62B 111.3 . . ?
C61 C62 C63 103(2) . . ?
H62A C62 H62B 109.2 . . ?
C63 C62 H62A 111.3 . . ?
C63 C62 H62B 111.3 . . ?
C41 C42 H42A 111.0 . . ?
C41 C42 H42B 111.0 . . ?
C41 C42 H42C 111.7 . . ?
C41 C42 H42D 111.7 . . ?
C41 C42 C43 103.9(3) . . ?
C41 C42 C43X 100.4(8) . . ?
H42A C42 H42B 109.0 . . ?
H42C C42 H42D 109.5 . . ?
C43 C42 H42A 111.0 . . ?
C43 C42 H42B 111.0 . . ?
C43X C42 H42C 111.7 . . ?
C43X C42 H42D 111.7 . . ?
O3 C44 H44A 110.8 . . ?
O3 C44 H44B 110.8 . . ?
O3 C44 H44C 109.8 . . ?
O3 C44 H44D 109.8 . . ?
O3 C44 C43 104.8(3) . . ?
H44A C44 H44B 108.9 . . ?
H44C C44 H44D 108.3 . . ?
C43 C44 H44A 110.8 . . ?
C43 C44 H44B 110.8 . . ?
C43X C44 O3 109.2(8) . . ?
C43X C44 H44C 109.8 . . ?
C43X C44 H44D 109.8 . . ?
O2 C37 H37A 110.7 . . ?
O2 C37 H37B 110.7 . . ?
O2 C37 C38 105.2(4) . . ?
H37A C37 H37B 108.8 . . ?
C38 C37 H37A 110.7 . . ?
C38 C37 H37B 110.7 . . ?
O6 C56 H56A 110.4 . . ?
O6 C56 H56B 110.4 . . ?
O6 C56 C55 106.5(3) . . ?
H56A C56 H56B 108.6 . . ?
C55 C56 H56A 110.4 . . ?
C55 C56 H56B 110.4 . . ?
C56 C55 H55A 111.6 . . ?
C56 C55 H55B 111.6 . . ?
C56 C55 C54 100.7(6) . . ?
H55A C55 H55B 109.4 . . ?
C54 C55 H55A 111.6 . . ?
C54 C55 H55B 111.6 . . ?
O1 C36 H36A 109.9 . . ?
O1 C36 H36B 109.9 . . ?
H36A C36 H36B 108.3 . . ?
C35 C36 O1 108.8(7) . . ?
C35 C36 H36A 109.9 . . ?
C35 C36 H36B 109.9 . . ?
O6 C53 H53A 110.5 . . ?
O6 C53 H53B 110.5 . . ?
O6 C53 C54 106.0(3) . . ?
H53A C53 H53B 108.7 . . ?
C54 C53 H53A 110.5 . . ?
C54 C53 H53B 110.5 . . ?
C45 C46 H46A 111.1 . . ?
C45 C46 H46B 111.1 . . ?
C45 C46 C47 103.5(3) . . ?
H46A C46 H46B 109.0 . . ?
C47 C46 H46A 111.1 . . ?
C47 C46 H46B 111.1 . . ?
C48 C47 C46 105.0(3) . . ?
C48 C47 H47A 110.7 . . ?
C48 C47 H47B 110.7 . . ?
C46 C47 H47A 110.7 . . ?
C46 C47 H47B 110.7 . . ?
H47A C47 H47B 108.8 . . ?
C64 C63 C62 105(2) . . ?
C64 C63 H63A 110.7 . . ?
C64 C63 H63B 110.7 . . ?
C62 C63 H63A 110.7 . . ?
C62 C63 H63B 110.7 . . ?
H63A C63 H63B 108.8 . . ?
C55 C54 H54A 111.2 . . ?
C55 C54 H54B 111.2 . . ?
C53 C54 C55 102.9(3) . . ?
C53 C54 H54A 111.2 . . ?
C53 C54 H54B 111.2 . . ?
H54A C54 H54B 109.1 . . ?
O2 C40 H40A 110.6 . . ?
O2 C40 H40B 110.6 . . ?
O2 C40 C39 105.8(3) . . ?
H40A C40 H40B 108.7 . . ?
C39 C40 H40A 110.6 . . ?
C39 C40 H40B 110.6 . . ?
C37 C38 H38A 111.6 . . ?
C37 C38 H38B 111.6 . . ?
C37 C38 C39 100.7(6) . . ?
H38A C38 H38B 109.4 . . ?
C39 C38 H38A 111.6 . . ?
C39 C38 H38B 111.6 . . ?
C40 C39 C38 103.2(3) . . ?
C40 C39 H39A 111.1 . . ?
C40 C39 H39B 111.1 . . ?
C38 C39 H39A 111.1 . . ?
C38 C39 H39B 111.1 . . ?
H39A C39 H39B 109.1 . . ?
C42 C43 H43A 111.4 . . ?
C42 C43 H43B 111.4 . . ?
C44 C43 C42 101.8(3) . . ?
C44 C43 H43A 111.4 . . ?
C44 C43 H43B 111.4 . . ?
H43A C43 H43B 109.3 . . ?
C33 C34 H34A 110.8 . . ?
C33 C34 H34B 110.8 . . ?
H34A C34 H34B 108.9 . . ?
C35 C34 C33 104.7(6) . . ?
C35 C34 H34A 110.8 . . ?
C35 C34 H34B 110.8 . . ?
C57 C58 H58A 110.7 . . ?
C57 C58 H58B 110.7 . . ?
C57 C58 C59 105.3(5) . . ?
H58A C58 H58B 108.8 . . ?
C59 C58 H58A 110.7 . . ?
C59 C58 H58B 110.7 . . ?
C36 C35 C34 109.8(6) . . ?
C36 C35 H35A 109.7 . . ?
C36 C35 H35B 109.7 . . ?
C34 C35 H35A 109.7 . . ?
C34 C35 H35B 109.7 . . ?
H35A C35 H35B 108.2 . . ?
O4 Li2 C26 93.91(19) . . ?
O4 Li2 C25 127.8(2) . . ?
O4 Li2 C23 116.8(2) . . ?
O4 Li2 C24 145.7(3) . . ?
O3 Li2 O4 101.0(2) . . ?
O3 Li2 C26 152.8(3) . . ?
O3 Li2 C25 126.9(2) . . ?
O3 Li2 C23 110.3(2) . . ?
O3 Li2 C24 110.2(2) . . ?
C25 Li2 C26 33.94(10) . . ?
C23 Li2 C26 82.28(18) . . ?
C23 Li2 C25 68.47(17) . . ?
C24 Li2 C26 64.10(15) . . ?
C24 Li2 C25 35.72(12) . . ?
C24 Li2 C23 38.77(13) . . ?
C60 C59 C58 104.5(4) . . ?
C60 C59 H59A 110.8 . . ?
C60 C59 H59B 110.8 . . ?
C58 C59 H59A 110.8 . . ?
C58 C59 H59B 110.8 . . ?
H59A C59 H59B 108.9 . . ?
O5 Li3 C1 119.1(3) . . ?
O5 Li3 C6 103.0(2) . . ?
O5 Li3 C7 107.5(2) . . ?
O5 Li3 C8 131.8(3) . . ?
O6 Li3 O5 102.4(3) . . ?
O6 Li3 C1 106.0(3) . . ?
O6 Li3 C6 140.0(3) . . ?
O6 Li3 C7 149.7(3) . . ?
O6 Li3 C8 114.1(3) . . ?
C6 Li3 C1 34.05(11) . . ?
C7 Li3 C1 63.76(16) . . ?
C7 Li3 C6 35.74(13) . . ?
C7 Li3 C8 38.61(14) . . ?
C8 Li3 C1 80.60(18) . . ?
C8 Li3 C6 67.97(17) . . ?
O6X Li3 O5 101.7(11) . . ?
O6X Li3 C1 99.2(19) . . ?
O6X Li3 C6 133(2) . . ?
O6X Li3 C7 150.7(11) . . ?
O6X Li3 C8 119.0(13) . . ?
O1 Li1 O2 102.1(2) . . ?
O1 Li1 C14 108.8(2) . . ?
O1 Li1 C9 143.1(3) . . ?
O1 Li1 C7 114.3(3) . . ?
O1 Li1 C8 150.5(3) . . ?
O2 Li1 C14 127.0(3) . . ?
O2 Li1 C9 106.5(2) . . ?
O2 Li1 C7 122.0(3) . . ?
O2 Li1 C8 104.0(2) . . ?
C9 Li1 C14 34.47(11) . . ?
C7 Li1 C14 82.32(18) . . ?
C7 Li1 C9 68.40(17) . . ?
C8 Li1 C14 64.69(16) . . ?
C8 Li1 C9 36.02(13) . . ?
C8 Li1 C7 38.34(14) . . ?
O8 Li4 O7 103.5(14) . . ?
O8 Li4 C21 132(4) . . ?
O8 Li4 C20 113(2) . . ?
O8 Li4 C23 108.7(15) . . ?
O8 Li4 C24 122(4) . . ?
O7 Li4 C21 95.9(2) . . ?
O7 Li4 C20 129.6(2) . . ?
O7 Li4 C23 147.7(3) . . ?
O7 Li4 C24 118.6(3) . . ?
C20 Li4 C21 33.65(11) . . ?
C23 Li4 C21 63.82(16) . . ?
C23 Li4 C20 35.20(12) . . ?
C24 Li4 C21 83.39(18) . . ?
C24 Li4 C20 68.54(17) . . ?
C24 Li4 C23 38.99(14) . . ?
O9 Li4 O7 105.6(3) . . ?
O9 Li4 C21 133.6(6) . . ?
O9 Li4 C20 113.1(4) . . ?
O9 Li4 C23 106.5(3) . . ?
O9 Li4 C24 118.6(5) . . ?
C60 C59X H59C 110.6 . . ?
C60 C59X H59D 110.6 . . ?
C60 C59X C58X 105.6(7) . . ?
H59C C59X H59D 108.8 . . ?
C58X C59X H59C 110.6 . . ?
C58X C59X H59D 110.6 . . ?
C57 C58X C59X 98.9(8) . . ?
C57 C58X H58C 112.0 . . ?
C57 C58X H58D 112.0 . . ?
C59X C58X H58C 112.0 . . ?
C59X C58X H58D 112.0 . . ?
H58C C58X H58D 109.7 . . ?
O2 C37X H37C 110.3 . . ?
O2 C37X H37D 110.3 . . ?
O2 C37X C38X 107(2) . . ?
H37C C37X H37D 108.5 . . ?
C38X C37X H37C 110.3 . . ?
C38X C37X H37D 110.3 . . ?
O2 C40X H40C 110.6 . . ?
O2 C40X H40D 110.6 . . ?
O2 C40X C39X 105.6(14) . . ?
H40C C40X H40D 108.8 . . ?
C39X C40X H40C 110.6 . . ?
C39X C40X H40D 110.6 . . ?
C40X C39X H39C 111.9 . . ?
C40X C39X H39D 111.9 . . ?
H39C C39X H39D 109.6 . . ?
C38X C39X C40X 99.4(16) . . ?
C38X C39X H39C 111.9 . . ?
C38X C39X H39D 111.9 . . ?
C37X C38X H38C 111.4 . . ?
C37X C38X H38D 111.4 . . ?
C39X C38X C37X 102(3) . . ?
C39X C38X H38C 111.4 . . ?
C39X C38X H38D 111.4 . . ?
H38C C38X H38D 109.3 . . ?
H34C C34X H34D 108.7 . . ?
C35X C34X H34C 110.6 . . ?
C35X C34X H34D 110.6 . . ?
C35X C34X C33X 105.9(8) . . ?
C33X C34X H34C 110.6 . . ?
C33X C34X H34D 110.6 . . ?
C34X C35X H35C 110.2 . . ?
C34X C35X H35D 110.2 . . ?
H35C C35X H35D 108.5 . . ?
C36X C35X C34X 107.4(8) . . ?
C36X C35X H35C 110.2 . . ?
C36X C35X H35D 110.2 . . ?
O1 C33X C34X 105.7(9) . . ?
O1 C33X H33C 110.6 . . ?
O1 C33X H33D 110.6 . . ?
C34X C33X H33C 110.6 . . ?
C34X C33X H33D 110.6 . . ?
H33C C33X H33D 108.7 . . ?
O1 C36X H36C 109.7 . . ?
O1 C36X H36D 109.7 . . ?
C35X C36X O1 110.0(8) . . ?
C35X C36X H36C 109.7 . . ?
C35X C36X H36D 109.7 . . ?
H36C C36X H36D 108.2 . . ?
C42 C43X H43C 110.8 . . ?
C42 C43X H43D 110.8 . . ?
C44 C43X C42 105.0(11) . . ?
C44 C43X H43C 110.8 . . ?
C44 C43X H43D 110.8 . . ?
H43C C43X H43D 108.8 . . ?
C53X O6X Li3 120.7(19) . . ?
C53X O6X C56X 111.4(16) . . ?
C56X O6X Li3 128(2) . . ?
O6X C53X H53C 110.8 . . ?
O6X C53X H53D 110.8 . . ?
O6X C53X C54X 104.9(16) . . ?
H53C C53X H53D 108.8 . . ?
C54X C53X H53C 110.8 . . ?
C54X C53X H53D 110.8 . . ?
C53X C54X H54C 110.2 . . ?
C53X C54X H54D 110.2 . . ?
C53X C54X C55X 107(2) . . ?
H54C C54X H54D 108.5 . . ?
C55X C54X H54C 110.2 . . ?
C55X C54X H54D 110.2 . . ?
O6X C56X H56C 110.2 . . ?
O6X C56X H56D 110.2 . . ?
O6X C56X C55X 107.7(17) . . ?
H56C C56X H56D 108.5 . . ?
C55X C56X H56C 110.2 . . ?
C55X C56X H56D 110.2 . . ?
C54X C55X H55C 111.1 . . ?
C54X C55X H55D 111.1 . . ?
C56X C55X C54X 103(2) . . ?
C56X C55X H55C 111.1 . . ?
C56X C55X H55D 111.1 . . ?
H55C C55X H55D 109.1 . . ?
C61X O9 Li4 123.2(3) . . ?
C64X O9 Li4 127.2(4) . . ?
C64X O9 C61X 109.4(3) . . ?
O9 C61X H61C 110.8 . . ?
O9 C61X H61D 110.8 . . ?
O9 C61X C62X 104.7(3) . . ?
H61C C61X H61D 108.9 . . ?
C62X C61X H61C 110.8 . . ?
C62X C61X H61D 110.8 . . ?
O9 C64X H64C 110.4 . . ?
O9 C64X H64D 110.4 . . ?
O9 C64X C63X 106.6(4) . . ?
H64C C64X H64D 108.6 . . ?
C63X C64X H64C 110.4 . . ?
C63X C64X H64D 110.4 . . ?
C61X C62X H62C 111.6 . . ?
C61X C62X H62D 111.6 . . ?
C61X C62X C63X 100.8(4) . . ?
H62C C62X H62D 109.4 . . ?
C63X C62X H62C 111.6 . . ?
C63X C62X H62D 111.6 . . ?
C64X C63X C62X 101.5(4) . . ?
C64X C63X H63C 111.5 . . ?
C64X C63X H63D 111.5 . . ?
C62X C63X H63C 111.5 . . ?
C62X C63X H63D 111.5 . . ?
H63C C63X H63D 109.3 . . ?

loop_
_geom_bond_atom_site_label_1
_geom_bond_atom_site_label_2
_geom_bond_distance
_geom_bond_site_symmetry_2
_geom_bond_publ_flag
O4 C45 1.433(3) . ?
O4 C48 1.439(3) . ?
O4 Li2 1.979(5) . ?
O5 C49 1.449(4) . ?
O5 C52 1.428(3) . ?
O5 Li3 1.947(5) . ?
O8 C61 1.444(17) . ?
O8 C64 1.444(18) . ?
O8 Li4 1.915(16) . ?
O7 C57 1.443(4) . ?
O7 C60 1.455(4) . ?
O7 Li4 1.964(6) . ?
O1 C33 1.459(9) . ?
O1 C36 1.447(9) . ?
O1 Li1 1.936(5) . ?
O1 C33X 1.439(12) . ?
O1 C36X 1.440(11) . ?
O3 C41 1.438(3) . ?
O3 C44 1.447(4) . ?
O3 Li2 1.949(5) . ?
O2 C37 1.437(5) . ?
O2 C40 1.429(5) . ?
O2 Li1 1.949(5) . ?
O2 C37X 1.433(18) . ?
O2 C40X 1.499(17) . ?
O6 C56 1.448(4) . ?
O6 C53 1.439(4) . ?
O6 Li3 1.922(6) . ?
C26 H26 0.9500 . ?
C26 C25 1.437(3) . ?
C26 C27 1.385(3) . ?
C26 Li2 2.518(5) . ?
C2 H2 0.9500 . ?
C2 C1 1.374(4) . ?
C2 C3 1.415(4) . ?
C14 H14 0.9500 . ?
C14 C9 1.440(4) . ?
C14 C13 1.383(4) . ?
C14 Li1 2.495(6) . ?
C9 C8 1.413(4) . ?
C9 C10 1.440(4) . ?
C9 Li1 2.340(6) . ?
C30 H30 0.9500 . ?
C30 C25 1.440(4) . ?
C30 C29 1.365(4) . ?
C1 H1 0.9500 . ?
C1 C6 1.449(4) . ?
C1 Li3 2.550(6) . ?
C21 H21 0.9500 . ?
C21 C20 1.441(4) . ?
C21 C22 1.381(4) . ?
C21 Li4 2.548(6) . ?
C25 C24 1.422(4) . ?
C25 Li2 2.388(6) . ?
C6 C7 1.405(4) . ?
C6 C5 1.437(4) . ?
C6 Li3 2.358(6) . ?
C20 C23 1.411(4) . ?
C20 C19 1.443(4) . ?
C20 Li4 2.409(6) . ?
C3 C4 1.425(4) . ?
C3 C32 1.457(4) . ?
C12 C13 1.411(4) . ?
C12 C11 1.421(4) . ?
C12 C15 1.466(4) . ?
C27 H27 0.9500 . ?
C27 C28 1.401(4) . ?
C23 H23 0.9500 . ?
C23 C24 1.476(4) . ?
C23 Li2 2.226(6) . ?
C23 Li4 2.219(6) . ?
C13 H13 0.9500 . ?
C17 C22 1.410(4) . ?
C17 C18 1.417(4) . ?
C17 C16 1.458(4) . ?
C7 H7 0.9500 . ?
C7 C8 1.469(4) . ?
C7 Li3 2.192(6) . ?
C7 Li1 2.258(6) . ?
C28 C29 1.423(4) . ?
C28 C31 1.464(4) . ?
C22 H22 0.9500 . ?
C29 H29 0.9500 . ?
C4 H4 0.9500 . ?
C4 C5 1.359(4) . ?
C5 H5 0.9500 . ?
C8 H8 0.9500 . ?
C8 Li3 2.247(6) . ?
C8 Li1 2.213(6) . ?
C61 H61A 0.9900 . ?
C61 H61B 0.9900 . ?
C61 C62 1.521(19) . ?
C32 H32 0.9500 . ?
C32 C31 1.351(4) . ?
C11 H11 0.9500 . ?
C11 C10 1.363(4) . ?
C10 H10 0.9500 . ?
C15 H15 0.9500 . ?
C15 C16 1.351(5) . ?
C31 H31 0.9500 . ?
C18 H18 0.9500 . ?
C18 C19 1.363(4) . ?
C19 H19 0.9500 . ?
C24 H24 0.9500 . ?
C24 Li2 2.221(6) . ?
C24 Li4 2.204(6) . ?
C16 H16 0.9500 . ?
C45 H45A 0.9900 . ?
C45 H45B 0.9900 . ?
C45 C46 1.515(5) . ?
C41 H41A 0.9900 . ?
C41 H41B 0.9900 . ?
C41 C42 1.517(4) . ?
C49 H49A 0.9900 . ?
C49 H49B 0.9900 . ?
C49 C50 1.507(5) . ?
C48 H48A 0.9900 . ?
C48 H48B 0.9900 . ?
C48 C47 1.516(5) . ?
C51 H51A 0.9900 . ?
C51 H51B 0.9900 . ?
C51 C50 1.526(4) . ?
C51 C52 1.521(4) . ?
C57 H57A 0.9900 . ?
C57 H57B 0.9900 . ?
C57 H57C 0.9900 . ?
C57 H57D 0.9900 . ?
C57 C58 1.521(7) . ?
C57 C58X 1.496(11) . ?
C60 H60A 0.9900 . ?
C60 H60B 0.9900 . ?
C60 H60C 0.9900 . ?
C60 H60D 0.9900 . ?
C60 C59 1.479(6) . ?
C60 C59X 1.486(9) . ?
C50 H50A 0.9900 . ?
C50 H50B 0.9900 . ?
C52 H52A 0.9900 . ?
C52 H52B 0.9900 . ?
C64 H64A 0.9900 . ?
C64 H64B 0.9900 . ?
C64 C63 1.475(19) . ?
C33 H33A 0.9900 . ?
C33 H33B 0.9900 . ?
C33 C34 1.510(9) . ?
C62 H62A 0.9900 . ?
C62 H62B 0.9900 . ?
C62 C63 1.524(19) . ?
C42 H42A 0.9900 . ?
C42 H42B 0.9900 . ?
C42 H42C 0.9900 . ?
C42 H42D 0.9900 . ?
C42 C43 1.535(5) . ?
C42 C43X 1.544(16) . ?
C44 H44A 0.9900 . ?
C44 H44B 0.9900 . ?
C44 H44C 0.9900 . ?
C44 H44D 0.9900 . ?
C44 C43 1.478(5) . ?
C44 C43X 1.402(16) . ?
C37 H37A 0.9900 . ?
C37 H37B 0.9900 . ?
C37 C38 1.505(7) . ?
C56 H56A 0.9900 . ?
C56 H56B 0.9900 . ?
C56 C55 1.481(6) . ?
C55 H55A 0.9900 . ?
C55 H55B 0.9900 . ?
C55 C54 1.533(9) . ?
C36 H36A 0.9900 . ?
C36 H36B 0.9900 . ?
C36 C35 1.413(9) . ?
C53 H53A 0.9900 . ?
C53 H53B 0.9900 . ?
C53 C54 1.495(5) . ?
C46 H46A 0.9900 . ?
C46 H46B 0.9900 . ?
C46 C47 1.529(6) . ?
C47 H47A 0.9900 . ?
C47 H47B 0.9900 . ?
C63 H63A 0.9900 . ?
C63 H63B 0.9900 . ?
C54 H54A 0.9900 . ?
C54 H54B 0.9900 . ?
C40 H40A 0.9900 . ?
C40 H40B 0.9900 . ?
C40 C39 1.508(6) . ?
C38 H38A 0.9900 . ?
C38 H38B 0.9900 . ?
C38 C39 1.513(6) . ?
C39 H39A 0.9900 . ?
C39 H39B 0.9900 . ?
C43 H43A 0.9900 . ?
C43 H43B 0.9900 . ?
C34 H34A 0.9900 . ?
C34 H34B 0.9900 . ?
C34 C35 1.459(8) . ?
C58 H58A 0.9900 . ?
C58 H58B 0.9900 . ?
C58 C59 1.547(8) . ?
C35 H35A 0.9900 . ?
C35 H35B 0.9900 . ?
C59 H59A 0.9900 . ?
C59 H59B 0.9900 . ?
Li3 O6X 1.895(17) . ?
Li4 O9 1.910(5) . ?
C59X H59C 0.9900 . ?
C59X H59D 0.9900 . ?
C59X C58X 1.510(13) . ?
C58X H58C 0.9900 . ?
C58X H58D 0.9900 . ?
C37X H37C 0.9900 . ?
C37X H37D 0.9900 . ?
C37X C38X 1.50(2) . ?
C40X H40C 0.9900 . ?
C40X H40D 0.9900 . ?
C40X C39X 1.527(18) . ?
C39X H39C 0.9900 . ?
C39X H39D 0.9900 . ?
C39X C38X 1.503(18) . ?
C38X H38C 0.9900 . ?
C38X H38D 0.9900 . ?
C34X H34C 0.9900 . ?
C34X H34D 0.9900 . ?
C34X C35X 1.450(11) . ?
C34X C33X 1.515(13) . ?
C35X H35C 0.9900 . ?
C35X H35D 0.9900 . ?
C35X C36X 1.426(11) . ?
C33X H33C 0.9900 . ?
C33X H33D 0.9900 . ?
C36X H36C 0.9900 . ?
C36X H36D 0.9900 . ?
C43X H43C 0.9900 . ?
C43X H43D 0.9900 . ?
O6X C53X 1.431(18) . ?
O6X C56X 1.437(17) . ?
C53X H53C 0.9900 . ?
C53X H53D 0.9900 . ?
C53X C54X 1.457(18) . ?
C54X H54C 0.9900 . ?
C54X H54D 0.9900 . ?
C54X C55X 1.53(2) . ?
C56X H56C 0.9900 . ?
C56X H56D 0.9900 . ?
C56X C55X 1.472(19) . ?
C55X H55C 0.9900 . ?
C55X H55D 0.9900 . ?
O9 C61X 1.447(4) . ?
O9 C64X 1.444(4) . ?
C61X H61C 0.9900 . ?
C61X H61D 0.9900 . ?
C61X C62X 1.524(5) . ?
C64X H64C 0.9900 . ?
C64X H64D 0.9900 . ?
C64X C63X 1.486(6) . ?
C62X H62C 0.9900 . ?
C62X H62D 0.9900 . ?
C62X C63X 1.546(6) . ?
C63X H63C 0.9900 . ?
C63X H63D 0.9900 . ?

loop_
_geom_torsion_atom_site_label_1
_geom_torsion_atom_site_label_2
_geom_torsion_atom_site_label_3
_geom_torsion_atom_site_label_4
_geom_torsion
_geom_torsion_site_symmetry_1
_geom_torsion_site_symmetry_2
_geom_torsion_site_symmetry_3
_geom_torsion_site_symmetry_4
_geom_torsion_publ_flag
O4 C45 C46 C47 -30.9(3) . . . . ?
O4 C48 C47 C46 11.6(4) . . . . ?
O5 C49 C50 C51 33.3(3) . . . . ?
O5 Li3 O6X C53X 176(4) . . . . ?
O5 Li3 O6X C56X 2(8) . . . . ?
O8 C61 C62 C63 20(10) . . . . ?
O8 C64 C63 C62 28(8) . . . . ?
O7 C57 C58 C59 22.4(6) . . . . ?
O7 C57 C58X C59X 31.4(10) . . . . ?
O7 C60 C59 C58 -20.3(6) . . . . ?
O7 C60 C59X C58X 29.0(10) . . . . ?
O1 C33 C34 C35 -14.1(11) . . . . ?
O1 C36 C35 C34 -9.1(10) . . . . ?
O3 C41 C42 C43 -10.7(4) . . . . ?
O3 C41 C42 C43X 28.0(11) . . . . ?
O3 C44 C43 C42 -39.2(4) . . . . ?
O3 C44 C43X C42 26.4(19) . . . . ?
O2 C37 C38 C39 36.5(13) . . . . ?
O2 C40 C39 C38 26.6(5) . . . . ?
O2 C37X C38X C39X -37(8) . . . . ?
O2 C40X C39X C38X -37(3) . . . . ?
O6 C56 C55 C54 -34.5(10) . . . . ?
O6 C53 C54 C55 -28.8(6) . . . . ?
C26 C25 C24 C23 -0.4(4) . . . . ?
C26 C25 C24 Li2 54.3(3) . . . . ?
C26 C25 C24 Li4 -84.2(3) . . . . ?
C26 C27 C28 C29 1.0(4) . . . . ?
C26 C27 C28 C31 177.7(3) . . . . ?
C2 C1 C6 C7 177.4(3) . . . . ?
C2 C1 C6 C5 -6.2(4) . . . . ?
C2 C1 C6 Li3 -131.1(3) . . . . ?
C2 C3 C4 C5 -4.8(4) . . . . ?
C2 C3 C32 C31 21.6(5) . . . . ?
C14 C9 C8 C7 0.9(4) . . . . ?
C14 C9 C8 Li3 -83.9(3) . . . . ?
C14 C9 C8 Li1 56.2(3) . . . . ?
C14 C9 C10 C11 2.5(4) . . . . ?
C9 C14 C13 C12 0.7(4) . . . . ?
C30 C25 C24 C23 -179.2(3) . . . . ?
C30 C25 C24 Li2 -124.4(3) . . . . ?
C30 C25 C24 Li4 97.0(3) . . . . ?
C1 C2 C3 C4 3.7(4) . . . . ?
C1 C2 C3 C32 179.9(3) . . . . ?
C1 C6 C7 C8 0.2(4) . . . . ?
C1 C6 C7 Li3 57.8(3) . . . . ?
C1 C6 C7 Li1 -83.3(3) . . . . ?
C1 C6 C5 C4 5.1(4) . . . . ?
C1 Li3 O6X C53X -62(5) . . . . ?
C1 Li3 O6X C56X 124(7) . . . . ?
C21 C20 C23 C24 -0.8(4) . . . . ?
C21 C20 C23 Li2 -84.8(3) . . . . ?
C21 C20 C23 Li4 52.9(3) . . . . ?
C21 C20 C19 C18 3.2(4) . . . . ?
C25 C26 C27 C28 -0.5(4) . . . . ?
C25 C30 C29 C28 0.8(4) . . . . ?
C6 C7 C8 C9 -51.5(4) . . . . ?
C6 C7 C8 Li3 60.1(3) . . . . ?
C6 C7 C8 Li1 -108.7(3) . . . . ?
C6 Li3 O6X C53X -64(6) . . . . ?
C6 Li3 O6X C56X 122(7) . . . . ?
C20 C21 C22 C17 0.0(4) . . . . ?
C20 C23 C24 C25 -48.4(4) . . . . ?
C20 C23 C24 Li2 -106.3(3) . . . . ?
C20 C23 C24 Li4 57.7(3) . . . . ?
C3 C2 C1 C6 1.9(4) . . . . ?
C3 C2 C1 Li3 -86.1(4) . . . . ?
C3 C4 C5 C6 0.4(4) . . . . ?
C3 C32 C31 C28 10.3(6) . . . . ?
C12 C11 C10 C9 0.2(4) . . . . ?
C12 C15 C16 C17 9.5(6) . . . . ?
C27 C26 C25 C30 0.0(4) . . . . ?
C27 C26 C25 C24 -178.9(3) . . . . ?
C27 C26 C25 Li2 -129.6(3) . . . . ?
C27 C28 C29 C30 -1.2(4) . . . . ?
C27 C28 C31 C32 28.3(5) . . . . ?
C23 C20 C19 C18 -177.8(3) . . . . ?
C13 C14 C9 C8 -179.6(2) . . . . ?
C13 C14 C9 C10 -3.0(4) . . . . ?
C13 C14 C9 Li1 -128.3(3) . . . . ?
C13 C12 C11 C10 -2.5(4) . . . . ?
C13 C12 C15 C16 29.3(5) . . . . ?
C17 C18 C19 C20 0.3(5) . . . . ?
C7 C6 C5 C4 -178.4(3) . . . . ?
C7 Li3 O6X C53X -11(8) . . . . ?
C7 Li3 O6X C56X 175(6) . . . . ?
C22 C21 C20 C23 177.7(3) . . . . ?
C22 C21 C20 C19 -3.3(4) . . . . ?
C22 C21 C20 Li4 -134.7(3) . . . . ?
C22 C17 C18 C19 -3.8(4) . . . . ?
C22 C17 C16 C15 24.5(5) . . . . ?
C29 C30 C25 C26 -0.1(4) . . . . ?
C29 C30 C25 C24 178.8(3) . . . . ?
C29 C30 C25 Li2 94.8(3) . . . . ?
C29 C28 C31 C32 -155.2(3) . . . . ?
C4 C3 C32 C31 -162.4(3) . . . . ?
C5 C6 C7 C8 -176.0(3) . . . . ?
C5 C6 C7 Li3 -118.3(3) . . . . ?
C5 C6 C7 Li1 100.5(3) . . . . ?
C8 C9 C10 C11 179.3(3) . . . . ?
C8 Li3 O6X C53X 22(6) . . . . ?
C8 Li3 O6X C56X -152(7) . . . . ?
C61 O8 C64 C63 -15(12) . . . . ?
C61 C62 C63 C64 -29(6) . . . . ?
C32 C3 C4 C5 178.7(3) . . . . ?
C11 C12 C13 C14 2.0(4) . . . . ?
C11 C12 C15 C16 -155.3(3) . . . . ?
C10 C9 C8 C7 -175.5(3) . . . . ?
C10 C9 C8 Li3 99.7(3) . . . . ?
C10 C9 C8 Li1 -120.2(3) . . . . ?
C15 C12 C13 C14 177.6(2) . . . . ?
C15 C12 C11 C10 -178.3(3) . . . . ?
C31 C28 C29 C30 -178.0(3) . . . . ?
C18 C17 C22 C21 3.6(4) . . . . ?
C18 C17 C16 C15 -160.0(3) . . . . ?
C19 C20 C23 C24 -179.7(3) . . . . ?
C19 C20 C23 Li2 96.4(3) . . . . ?
C19 C20 C23 Li4 -125.9(3) . . . . ?
C16 C17 C22 C21 179.3(3) . . . . ?
C16 C17 C18 C19 -179.6(3) . . . . ?
C45 O4 C48 C47 -31.9(3) . . . . ?
C45 C46 C47 C48 11.5(4) . . . . ?
C41 O3 C44 C43 33.9(4) . . . . ?
C41 O3 C44 C43X -8.4(13) . . . . ?
C41 C42 C43 C44 30.1(4) . . . . ?
C41 C42 C43X C44 -32.9(18) . . . . ?
C49 O5 C52 C51 -8.4(4) . . . . ?
C48 O4 C45 C46 39.5(3) . . . . ?
C57 O7 C60 C59 36.0(4) . . . . ?
C57 O7 C60 C59X -8.8(6) . . . . ?
C57 C58 C59 C60 -1.3(7) . . . . ?
C60 O7 C57 C58 -35.9(4) . . . . ?
C60 O7 C57 C58X -14.9(7) . . . . ?
C60 C59X C58X C57 -35.8(11) . . . . ?
C50 C51 C52 O5 28.8(4) . . . . ?
C52 O5 C49 C50 -16.0(3) . . . . ?
C52 C51 C50 C49 -37.1(3) . . . . ?
C64 O8 C61 C62 -4(13) . . . . ?
C33 O1 C36 C35 -0.3(11) . . . . ?
C33 C34 C35 C36 14.3(10) . . . . ?
C44 O3 C41 C42 -13.8(3) . . . . ?
C37 O2 C40 C39 -3.6(10) . . . . ?
C37 C38 C39 C40 -38.0(8) . . . . ?
C56 O6 C53 C54 7.6(7) . . . . ?
C56 C55 C54 C53 38.3(7) . . . . ?
C36 O1 C33 C34 9.0(11) . . . . ?
C53 O6 C56 C55 17.7(10) . . . . ?
C40 O2 C37 C38 -21.1(14) . . . . ?
Li2 O4 C45 C46 -107.0(3) . . . . ?
Li2 O4 C48 C47 119.3(3) . . . . ?
Li2 O3 C41 C42 143.7(3) . . . . ?
Li2 O3 C44 C43 -122.9(3) . . . . ?
Li2 O3 C44 C43X -165.2(13) . . . . ?
Li2 C26 C25 C30 129.6(3) . . . . ?
Li2 C26 C25 C24 -49.2(3) . . . . ?
Li2 C26 C27 C28 -90.3(4) . . . . ?
Li2 C25 C24 C23 -54.7(3) . . . . ?
Li2 C25 C24 Li4 -138.5(3) . . . . ?
Li2 C23 C24 C25 57.9(3) . . . . ?
Li2 C23 C24 Li4 163.9(2) . . . . ?
Li3 O5 C49 C50 136.1(3) . . . . ?
Li3 O5 C52 C51 -154.1(3) . . . . ?
Li3 O6 C56 C55 -160.6(7) . . . . ?
Li3 O6 C53 C54 -174.1(5) . . . . ?
Li3 C1 C6 C7 -51.5(3) . . . . ?
Li3 C1 C6 C5 125.0(3) . . . . ?
Li3 C6 C7 C8 -57.7(3) . . . . ?
Li3 C6 C7 Li1 -141.1(3) . . . . ?
Li3 C6 C5 C4 99.9(3) . . . . ?
Li3 C7 C8 C9 -111.7(3) . . . . ?
Li3 C7 C8 Li1 -168.8(2) . . . . ?
Li3 O6X C53X C54X 171(4) . . . . ?
Li3 O6X C56X C55X 174(8) . . . . ?
Li1 O1 C33 C34 -147.6(6) . . . . ?
Li1 O1 C36 C35 157.1(6) . . . . ?
Li1 O1 C33X C34X -163.7(8) . . . . ?
Li1 O1 C36X C35X 171.4(7) . . . . ?
Li1 O2 C37 C38 128.6(8) . . . . ?
Li1 O2 C40 C39 -151.7(3) . . . . ?
Li1 O2 C37X C38X 146(5) . . . . ?
Li1 O2 C40X C39X -120.5(17) . . . . ?
Li1 C14 C9 C8 -51.3(3) . . . . ?
Li1 C14 C9 C10 125.3(3) . . . . ?
Li1 C14 C13 C12 -87.0(4) . . . . ?
Li1 C9 C8 C7 -55.4(3) . . . . ?
Li1 C9 C8 Li3 -140.2(3) . . . . ?
Li1 C9 C10 C11 96.1(3) . . . . ?
Li1 C7 C8 C9 57.2(3) . . . . ?
Li1 C7 C8 Li3 168.8(2) . . . . ?
Li4 O8 C61 C62 170(10) . . . . ?
Li4 O8 C64 C63 171(10) . . . . ?
Li4 O7 C57 C58 -177.4(4) . . . . ?
Li4 O7 C57 C58X -156.4(7) . . . . ?
Li4 O7 C60 C59 174.8(4) . . . . ?
Li4 O7 C60 C59X 130.0(6) . . . . ?
Li4 C21 C20 C23 -47.6(3) . . . . ?
Li4 C21 C20 C19 131.4(3) . . . . ?
Li4 C21 C22 C17 -92.8(4) . . . . ?
Li4 C20 C23 C24 -53.8(3) . . . . ?
Li4 C20 C23 Li2 -137.7(3) . . . . ?
Li4 C20 C19 C18 98.9(4) . . . . ?
Li4 C23 C24 C25 -106.0(3) . . . . ?
Li4 C23 C24 Li2 -163.9(2) . . . . ?
Li4 O9 C61X C62X -169.4(11) . . . . ?
Li4 O9 C64X C63X -163.7(12) . . . . ?
C37X O2 C40X C39X 15(6) . . . . ?
C40X O2 C37X C38X 13(8) . . . . ?
C40X C39X C38X C37X 44(5) . . . . ?
C34X C35X C36X O1 -1.8(13) . . . . ?
C35X C34X C33X O1 -19.6(16) . . . . ?
C33X O1 C36X C35X -10.9(14) . . . . ?
C33X C34X C35X C36X 13.1(14) . . . . ?
C36X O1 C33X C34X 18.5(16) . . . . ?
O6X C53X C54X C55X 22(6) . . . . ?
O6X C56X C55X C54X 14(11) . . . . ?
C53X O6X C56X C55X 0(11) . . . . ?
C53X C54X C55X C56X -22(9) . . . . ?
C56X O6X C53X C54X -14(7) . . . . ?
O9 C61X C62X C63X -34.6(10) . . . . ?
O9 C64X C63X C62X -32.3(9) . . . . ?
C61X O9 C64X C63X 11.0(13) . . . . ?
C61X C62X C63X C64X 40.4(6) . . . . ?
C64X O9 C61X C62X 15.6(13) . . . . ?

loop_
_twin_individual_id
_twin_individual_mass_fraction_refined
1 0.800(5)
2 0.200(5)
